data_1567766
loop_
_publ_author_name
'Campos Fernandez, Cristian'
'Procupez-Schtirbu, R.'
'Soto-Tellini, V. H.'
'Salazar, J. C.'
'Jancik, Vojtech'

_publ_section_title
;
 (1<i>S</i>,3<i>R</i>)-<i>N</i>-{(3<i>S</i>,10<i>S</i>,12<i>S</i>,13<i>R</i>,17<i>R</i>)-12-Hydroxy-17-[(<i>R</i>)-5-hydroxypentan-2-yl]-10,13-dimethylhexadecahydro-1<i>H</i>-cyclopenta[<i>a</i>]phenanthren-3-yl}adamantane-1-carboxamide
 0.25-hydrate
;
_journal_coeditor_code BT4124
_journal_issue 10
_journal_name_full IUCrData
_journal_page_first x220947
_journal_paper_doi 10.1107/S2414314622009476
_journal_volume 7
_journal_year 2022
_chemical_absolute_configuration rm
_chemical_formula_iupac 'C35 H57 N O3, 0.25H2 O'
_chemical_formula_moiety 'C35 H57 N O3, 0.25(H2 O)'
_chemical_formula_sum 'C35 H57.5 N O3.25'
_chemical_formula_weight 544.32
_chemical_name_systematic
'(1<i>S</i>,3<i>R</i>)-<i>N</i>-{(3<i>S</i>,10<i>S</i>,12<i>S</i>,13<i>R</i>,17<i>R</i>)-12-Hydroxy-17-[(<i>R</i>)-5-hydroxypentan-2-yl]-10,13-dimethylhexadecahydro-1<i>H</i>-cyclopenta[<i>a</i>]phenanthren-3-yl}adamantane-1-carboxamide 0.25-hydrate'
_space_group_crystal_system triclinic
_space_group_IT_number 1
_space_group_name_Hall 'P 1'
_space_group_name_H-M_alt 'P 1'
_atom_sites_solution_hydrogens mixed
_atom_sites_solution_primary direct
_atom_sites_solution_secondary difmap
_audit_creation_method SHELXL-2018/3
_cell_angle_alpha 116.2071(14)
_cell_angle_beta 91.0059(15)
_cell_angle_gamma 100.4537(15)
_cell_formula_units_Z 4
_cell_length_a 11.8289(6)
_cell_length_b 16.7287(8)
_cell_length_c 17.7234(9)
_cell_measurement_reflns_used 9865
_cell_measurement_temperature 100(2)
_cell_measurement_theta_max 25.38
_cell_measurement_theta_min 2.60
_cell_volume 3075.4(3)
_computing_cell_refinement
;
SAINT (Bruker, 2015)
;
_computing_data_collection
;
APEX2 (Bruker, 2015)
;
_computing_data_reduction
;
SAINT (Bruker, 2015)
;
_computing_molecular_graphics
;
SHELXTL (Sheldrick, 2008b)
;
_computing_publication_material
;
SHELXTL (Sheldrick, 2008b)
;
_computing_structure_refinement
;
<i>SHELXL2018/3</i> (Sheldrick, 2015b)
;
_computing_structure_solution
;
<i>SHELXT2014/5</i> (Sheldrick, 2015a)
;
_diffrn_ambient_temperature 100(2)
_diffrn_detector_area_resol_mean 10.4167
_diffrn_measured_fraction_theta_full 0.999
_diffrn_measured_fraction_theta_max 0.992
_diffrn_measurement_device_type 'Bruker APEXII CCD'
_diffrn_measurement_method '\f and \w scans'
_diffrn_radiation_type MoK\a
_diffrn_radiation_wavelength 0.71073
_diffrn_reflns_av_R_equivalents 0.0488
_diffrn_reflns_av_unetI/netI 0.0546
_diffrn_reflns_limit_h_max 14
_diffrn_reflns_limit_h_min -14
_diffrn_reflns_limit_k_max 20
_diffrn_reflns_limit_k_min -20
_diffrn_reflns_limit_l_max 21
_diffrn_reflns_limit_l_min -21
_diffrn_reflns_number 22679
_diffrn_reflns_theta_full 25.242
_diffrn_reflns_theta_max 25.497
_diffrn_reflns_theta_min 2.462
_diffrn_source 'sealed tube, Siemens KFFMO2K-90 with curved graphite'
_exptl_absorpt_coefficient_mu 0.073
_exptl_absorpt_correction_T_max 0.74521
_exptl_absorpt_correction_T_min 0.69132
_exptl_absorpt_correction_type multi-scan
_exptl_absorpt_process_details
;
(<i>TWINABS</i>; Sheldrick, 2012)
;
_exptl_crystal_colour 'pale yellow'
_exptl_crystal_density_diffrn 1.176
_exptl_crystal_description block
_exptl_crystal_F_000 1202
_exptl_crystal_size_max 0.500
_exptl_crystal_size_mid 0.300
_exptl_crystal_size_min 0.200
_refine_diff_density_max 0.320
_refine_diff_density_min -0.248
_refine_ls_abs_structure_details
;
Flack <i>x</i> determined using 7166 quotients
[(<i>I</i>^+^)-(<i>I</i>^-^)]/[(<i>I</i>^+^)+(<i>I</i>^-^)]
(Parsons <i>et al.</i>,  2013)
;
_refine_ls_abs_structure_Flack 0.2(3)
_refine_ls_extinction_method none
_refine_ls_goodness_of_fit_ref 1.074
_refine_ls_hydrogen_treatment mixed
_refine_ls_matrix_type full
_refine_ls_number_parameters 1612
_refine_ls_number_reflns 22679
_refine_ls_number_restraints 999
_refine_ls_restrained_S_all 1.070
_refine_ls_R_factor_all 0.0917
_refine_ls_R_factor_gt 0.0620
_refine_ls_shift/su_max 0.000
_refine_ls_shift/su_mean 0.000
_refine_ls_structure_factor_coef Fsqd
_refine_ls_weighting_details 'w=1/[\s^2^(Fo^2^)+(0.0371P)^2^+2.3114P] where P=(Fo^2^+2Fc^2^)/3'
_refine_ls_weighting_scheme calc
_refine_ls_wR_factor_gt 0.1125
_refine_ls_wR_factor_ref 0.1214
_reflns_number_gt 18020
_reflns_number_total 22679
_reflns_threshold_expression 'I > 2\s(I)'
_cod_data_source_file bt4124.cif
_cod_data_source_block I
_cod_original_formula_sum 'C35 H57.50 N O3.25'
_cod_database_code 1567766
_shelx_space_group_comment
;
The symmetry employed for this shelxl refinement is uniquely defined
by the following loop, which should always be used as a source of
symmetry information in preference to the above space-group names.
They are only intended as comments.
;
_shelx_estimated_absorpt_t_min 0.964
_shelx_estimated_absorpt_t_max 0.985

loop_
_space_group_symop_operation_xyz
'x, y, z'

loop_
_atom_site_type_symbol
_atom_site_label
_atom_site_fract_x
_atom_site_fract_y
_atom_site_fract_z
_atom_site_U_iso_or_equiv
_atom_site_adp_type
_atom_site_calc_flag
_atom_site_occupancy
_atom_site_disorder_assembly
_atom_site_disorder_group
O O1_1 0.5482(3) 0.4623(2) 0.4910(2) 0.0333(8) Uani d 1 . .
H H1_1 0.599(4) 0.503(3) 0.484(4) 0.050 Uiso d 1 . .
O O2_1 0.8067(3) 0.54051(19) 0.96446(19) 0.0224(7) Uani d 1 . .
H H2_1 0.864(3) 0.570(3) 1.004(2) 0.034 Uiso d 1 . .
C C23_1 0.7913(5) 0.3837(4) 1.1763(3) 0.0395(14) Uani d 1 . .
H H23_1 0.754776 0.434464 1.214422 0.047 Uiso calc 1 A 1
C C25_1 0.8377(7) 0.3765(5) 1.3076(4) 0.024(2) Uani d 0.726(8) B 2
O O3_1 0.8380(4) 0.4588(3) 1.3472(3) 0.0347(15) Uani d 0.726(8) B 2
N N1_1 0.8200(7) 0.3340(5) 1.2232(4) 0.024(2) Uani d 0.726(8) B 2
H H1N_1 0.816(6) 0.278(2) 1.197(4) 0.029 Uiso d 0.726(8) B 2
C C26_1 0.8464(4) 0.3129(3) 1.3495(3) 0.0230(10) Uani d 1 . .
C C25'_1 0.805(2) 0.3598(16) 1.3003(11) 0.030(4) Uani d 0.274(8) B 1
O O3'_1 0.7242(12) 0.3987(10) 1.3260(8) 0.047(4) Uani d 0.274(8) B 1
N N1'_1 0.8516(19) 0.3530(17) 1.2308(11) 0.031(5) Uani d 0.274(8) B 1
H H1N'_1 0.905(9) 0.326(9) 1.213(6) 0.037 Uiso d 0.274(8) B 1
C C1_1 0.5908(4) 0.4629(3) 0.5672(3) 0.0239(10) Uani d 1 . .
H H1A_1 0.665090 0.442460 0.558841 0.029 Uiso calc 1 . .
H H1B_1 0.535317 0.418589 0.578431 0.029 Uiso calc 1 . .
C C2_1 0.6094(4) 0.5549(3) 0.6434(3) 0.0258(11) Uani d 1 . .
H H2A_1 0.550257 0.587711 0.638148 0.031 Uiso calc 1 . .
H H2B_1 0.686332 0.591176 0.645094 0.031 Uiso calc 1 . .
C C3_1 0.6020(4) 0.5472(3) 0.7259(3) 0.0250(10) Uani d 1 . .
H H3A_1 0.524955 0.510673 0.723497 0.030 Uiso calc 1 . .
H H3B_1 0.608172 0.608969 0.773085 0.030 Uiso calc 1 . .
C C4_1 0.6953(4) 0.5035(3) 0.7456(3) 0.0210(10) Uani d 1 . .
H H4_1 0.706725 0.452365 0.691084 0.025 Uiso calc 1 . .
C C5_1 0.8099(4) 0.5730(3) 0.7791(3) 0.0284(11) Uani d 1 . .
H H5A_1 0.872834 0.541437 0.776992 0.043 Uiso calc 1 . .
H H5B_1 0.806602 0.617124 0.837708 0.043 Uiso calc 1 . .
H H5C_1 0.823728 0.604877 0.744119 0.043 Uiso calc 1 . .
C C6_1 0.6547(4) 0.4631(3) 0.8049(3) 0.0219(10) Uani d 1 . .
H H6_1 0.641545 0.514212 0.858800 0.026 Uiso calc 1 . .
C C7_1 0.5379(4) 0.3921(3) 0.7687(3) 0.0326(12) Uani d 1 . .
H H7A_1 0.472285 0.422298 0.789047 0.039 Uiso calc 1 . .
H H7B_1 0.529312 0.363523 0.706119 0.039 Uiso calc 1 . .
C C8_1 0.5392(4) 0.3191(3) 0.7995(3) 0.0357(13) Uani d 1 . .
H H8A_1 0.468468 0.309758 0.826160 0.043 Uiso calc 1 . .
H H8B_1 0.545736 0.260187 0.752137 0.043 Uiso calc 1 . .
C C9_1 0.6466(4) 0.3594(3) 0.8641(3) 0.0257(11) Uani d 1 . .
H H9_1 0.624720 0.407045 0.916736 0.031 Uiso calc 1 . .
C C10_1 0.7331(4) 0.4104(3) 0.8285(3) 0.0194(10) Uani d 1 . .
C C11_1 0.7771(4) 0.3452(3) 0.7475(3) 0.0297(11) Uani d 1 . .
H H11A_1 0.712228 0.311280 0.702896 0.045 Uiso calc 1 . .
H H11B_1 0.812053 0.302439 0.759109 0.045 Uiso calc 1 . .
H H11C_1 0.835136 0.380488 0.728852 0.045 Uiso calc 1 . .
C C12_1 0.8385(4) 0.4657(3) 0.8951(3) 0.0176(9) Uani d 1 . .
H H12_1 0.899897 0.490533 0.868404 0.021 Uiso calc 1 . .
C C13_1 0.8879(4) 0.4060(3) 0.9270(3) 0.0183(9) Uani d 1 . .
H H13A_1 0.950891 0.445250 0.973086 0.022 Uiso calc 1 . .
H H13B_1 0.922175 0.361560 0.880298 0.022 Uiso calc 1 . .
C C14_1 0.7982(4) 0.3538(3) 0.9599(3) 0.0186(9) Uani d 1 . .
H H14_1 0.766632 0.400676 1.007533 0.022 Uiso calc 1 . .
C C15_1 0.6959(4) 0.2962(3) 0.8904(3) 0.0267(11) Uani d 1 . .
H H15_1 0.726263 0.251550 0.840220 0.032 Uiso calc 1 . .
C C16_1 0.6027(4) 0.2434(4) 0.9183(4) 0.0412(14) Uani d 1 . .
H H16A_1 0.545693 0.200976 0.868951 0.049 Uiso calc 1 . .
H H16B_1 0.561643 0.286458 0.960640 0.049 Uiso calc 1 . .
C C17_1 0.6512(4) 0.1888(4) 0.9569(4) 0.0410(14) Uani d 1 . .
H H17A_1 0.588391 0.160837 0.979436 0.049 Uiso calc 1 . .
H H17B_1 0.681356 0.139049 0.912274 0.049 Uiso calc 1 . .
C C18_1 0.7484(4) 0.2502(3) 1.0281(3) 0.0274(11) Uani d 1 . .
H H18_1 0.780874 0.210169 1.047305 0.033 Uiso calc 1 . .
C C19_1 0.8478(4) 0.2969(3) 0.9966(3) 0.0203(10) Uani d 1 . .
C C20_1 0.9054(4) 0.2249(3) 0.9296(3) 0.0323(12) Uani d 1 . .
H H20A_1 0.850147 0.187248 0.878925 0.048 Uiso calc 1 . .
H H20B_1 0.928962 0.186169 0.952651 0.048 Uiso calc 1 . .
H H20C_1 0.973496 0.255644 0.914709 0.048 Uiso calc 1 . .
C C21_1 0.9412(4) 0.3551(3) 1.0719(3) 0.0229(10) Uani d 1 . .
H H21A_1 0.972690 0.314447 1.089749 0.027 Uiso calc 1 . .
H H21B_1 1.005277 0.386728 1.053327 0.027 Uiso calc 1 . .
C C22_1 0.8969(5) 0.4259(3) 1.1477(3) 0.0326(12) Uani d 1 . .
H H22A_1 0.876469 0.472297 1.132676 0.039 Uiso calc 1 . .
H H22B_1 0.959475 0.457158 1.195320 0.039 Uiso calc 1 . .
C C24_1 0.7015(4) 0.3182(4) 1.1034(3) 0.0371(13) Uani d 1 . .
H H24A_1 0.660858 0.353826 1.084189 0.044 Uiso calc 1 . .
H H24B_1 0.643645 0.284185 1.124206 0.044 Uiso calc 1 . .
C C27_1 0.8646(4) 0.3732(3) 1.4442(3) 0.0252(10) Uani d 1 . .
H H27A_1 0.797769 0.402533 1.462266 0.030 Uiso calc 1 . .
H H27B_1 0.934853 0.421751 1.458670 0.030 Uiso calc 1 . .
C C28_1 0.7377(4) 0.2382(3) 1.3280(3) 0.0315(12) Uani d 1 . .
H H28A_1 0.724937 0.198487 1.266146 0.038 Uiso calc 1 . .
H H28B_1 0.669566 0.266152 1.345149 0.038 Uiso calc 1 . .
C C29_1 0.9514(4) 0.2685(3) 1.3226(3) 0.0293(11) Uani d 1 . .
H H29A_1 0.941138 0.229597 1.260638 0.035 Uiso calc 1 . .
H H29B_1 1.022332 0.316414 1.336837 0.035 Uiso calc 1 . .
C C30_1 0.9640(4) 0.2107(3) 1.3681(3) 0.0249(11) Uani d 1 . .
H H30_1 1.032237 0.181847 1.350082 0.030 Uiso calc 1 . .
C C31_1 0.9827(4) 0.2723(3) 1.4634(3) 0.0333(12) Uani d 1 . .
H H31A_1 1.053679 0.320206 1.477696 0.040 Uiso calc 1 . .
H H31B_1 0.992764 0.236008 1.493626 0.040 Uiso calc 1 . .
C C32_1 0.8781(4) 0.3165(3) 1.4915(3) 0.0313(12) Uani d 1 . .
H H32_1 0.889730 0.356739 1.553915 0.038 Uiso calc 1 . .
C C33_1 0.7690(4) 0.2410(4) 1.4686(3) 0.0367(13) Uani d 1 . .
H H33A_1 0.777395 0.203955 1.498315 0.044 Uiso calc 1 . .
H H33B_1 0.700801 0.268557 1.486832 0.044 Uiso calc 1 . .
C C34_1 0.7516(4) 0.1812(3) 1.3744(3) 0.0336(12) Uani d 1 . .
H H34_1 0.680294 0.132459 1.359800 0.040 Uiso calc 1 . .
C C35_1 0.8556(4) 0.1369(3) 1.3465(3) 0.0297(11) Uani d 1 . .
H H35A_1 0.864380 0.099400 1.375731 0.036 Uiso calc 1 . .
H H35B_1 0.843580 0.096557 1.284799 0.036 Uiso calc 1 . .
O O1_2 0.3373(4) 0.4266(3) -0.0444(2) 0.0534(11) Uani d 1 . .
H H1_2 0.292(5) 0.405(5) -0.092(3) 0.080 Uiso d 1 . .
O O2_2 0.3536(2) 0.33539(19) 0.38745(18) 0.0201(7) Uani d 1 . .
H H2_2 0.409(3) 0.377(3) 0.424(3) 0.030 Uiso d 1 . .
O O3_2 0.1866(5) 0.1980(3) 0.7377(3) 0.0728(15) Uani d 1 . .
N N1_2 0.1928(3) 0.0826(3) 0.6147(3) 0.0287(9) Uani d 1 . .
H H1N_2 0.196(4) 0.028(2) 0.588(3) 0.034 Uiso d 1 . .
C C1_2 0.2741(5) 0.3941(4) 0.0063(3) 0.0483(16) Uani d 1 . .
H H1A_2 0.219849 0.335840 -0.030024 0.058 Uiso calc 1 . .
H H1B_2 0.228424 0.438611 0.041086 0.058 Uiso calc 1 . .
C C2_2 0.3568(5) 0.3794(4) 0.0637(3) 0.0384(13) Uani d 1 . .
H H2A_2 0.404858 0.337052 0.028693 0.046 Uiso calc 1 . .
H H2B_2 0.409067 0.438245 0.101274 0.046 Uiso calc 1 . .
C C3_2 0.2913(4) 0.3407(3) 0.1168(3) 0.0294(11) Uani d 1 . .
H H3A_2 0.229172 0.288476 0.079391 0.035 Uiso calc 1 . .
H H3B_2 0.253874 0.387754 0.158055 0.035 Uiso calc 1 . .
C C4_2 0.3654(4) 0.3087(3) 0.1650(3) 0.0238(10) Uani d 1 . .
H H4_2 0.408820 0.265830 0.123518 0.029 Uiso calc 1 . .
C C5_2 0.4537(4) 0.3898(3) 0.2311(3) 0.0314(12) Uani d 1 . .
H H5A_2 0.496062 0.424326 0.204077 0.047 Uiso calc 1 . .
H H5B_2 0.508198 0.367594 0.255507 0.047 Uiso calc 1 . .
H H5C_2 0.413453 0.429421 0.275910 0.047 Uiso calc 1 . .
C C6_2 0.2886(4) 0.2566(3) 0.2047(3) 0.0197(10) Uani d 1 . .
H H6_2 0.249190 0.301018 0.248537 0.024 Uiso calc 1 . .
C C7_2 0.1921(4) 0.1779(3) 0.1393(3) 0.0262(11) Uani d 1 . .
H H7A_2 0.121317 0.200893 0.136741 0.031 Uiso calc 1 . .
H H7B_2 0.218559 0.153361 0.082212 0.031 Uiso calc 1 . .
C C8_2 0.1665(4) 0.1031(3) 0.1682(3) 0.0285(11) Uani d 1 . .
H H8A_2 0.083022 0.087471 0.172998 0.034 Uiso calc 1 . .
H H8B_2 0.191397 0.047365 0.128359 0.034 Uiso calc 1 . .
C C9_2 0.2374(4) 0.1457(3) 0.2548(3) 0.0198(10) Uani d 1 . .
H H9_2 0.192101 0.187445 0.295503 0.024 Uiso calc 1 . .
C C10_2 0.3455(4) 0.2076(3) 0.2474(3) 0.0179(9) Uani d 1 . .
C C11_2 0.4273(4) 0.1525(3) 0.1884(3) 0.0251(10) Uani d 1 . .
H H11A_2 0.388234 0.118157 0.130571 0.038 Uiso calc 1 . .
H H11B_2 0.447877 0.110029 0.207920 0.038 Uiso calc 1 . .
H H11C_2 0.497589 0.194279 0.189209 0.038 Uiso calc 1 . .
C C12_2 0.4126(3) 0.2661(3) 0.3357(3) 0.0181(9) Uani d 1 . .
H H12_2 0.490180 0.296399 0.329208 0.022 Uiso calc 1 . .
C C13_2 0.4307(4) 0.2072(3) 0.3796(3) 0.0201(10) Uani d 1 . .
H H13A_2 0.486414 0.169397 0.349997 0.024 Uiso calc 1 . .
H H13B_2 0.466290 0.248168 0.438336 0.024 Uiso calc 1 . .
C C14_2 0.3207(4) 0.1441(3) 0.3825(3) 0.0196(10) Uani d 1 . .
H H14_2 0.266709 0.183954 0.413708 0.024 Uiso calc 1 . .
C C15_2 0.2620(4) 0.0833(3) 0.2913(3) 0.0205(10) Uani d 1 . .
H H15_2 0.317985 0.047449 0.257314 0.025 Uiso calc 1 . .
C C16_2 0.1520(4) 0.0159(3) 0.2873(3) 0.0263(11) Uani d 1 . .
H H16A_2 0.091550 0.050002 0.313718 0.032 Uiso calc 1 . .
H H16B_2 0.122722 -0.025906 0.227364 0.032 Uiso calc 1 . .
C C17_2 0.1746(4) -0.0396(3) 0.3324(3) 0.0302(11) Uani d 1 . .
H H17A_2 0.101035 -0.079416 0.331465 0.036 Uiso calc 1 . .
H H17B_2 0.228292 -0.079112 0.302046 0.036 Uiso calc 1 . .
C C18_2 0.2264(4) 0.0215(3) 0.4236(3) 0.0253(11) Uani d 1 . .
H H18_2 0.245682 -0.018956 0.447692 0.030 Uiso calc 1 . .
C C19_2 0.3411(4) 0.0887(3) 0.4306(3) 0.0236(10) Uani d 1 . .
C C20_2 0.4347(4) 0.0336(3) 0.3936(4) 0.0352(13) Uani d 1 . .
H H20A_2 0.417655 -0.000073 0.331868 0.053 Uiso calc 1 . .
H H20B_2 0.435689 -0.009499 0.417056 0.053 Uiso calc 1 . .
H H20C_2 0.510455 0.075177 0.408162 0.053 Uiso calc 1 . .
C C21_2 0.3817(4) 0.1503(3) 0.5245(3) 0.0288(11) Uani d 1 . .
H H21A_2 0.405048 0.112775 0.549874 0.035 Uiso calc 1 . .
H H21B_2 0.451185 0.196116 0.529428 0.035 Uiso calc 1 . .
C C22_2 0.2921(4) 0.2004(3) 0.5761(3) 0.0320(12) Uani d 1 . .
H H22A_2 0.324027 0.235033 0.636387 0.038 Uiso calc 1 . .
H H22B_2 0.276055 0.244575 0.556366 0.038 Uiso calc 1 . .
C C23_2 0.1799(4) 0.1351(3) 0.5680(3) 0.0286(11) Uani d 1 . .
H H23_2 0.120453 0.172036 0.593135 0.034 Uiso calc 1 . .
C C24_2 0.1369(4) 0.0716(3) 0.4759(3) 0.0269(11) Uani d 1 . .
H H24A_2 0.110823 0.107449 0.449572 0.032 Uiso calc 1 . .
H H24B_2 0.068861 0.025829 0.473164 0.032 Uiso calc 1 . .
C C25_2 0.1938(5) 0.1187(3) 0.6983(3) 0.0333(12) Uani d 1 . .
C C26_2 0.2088(4) 0.0612(3) 0.7429(3) 0.0244(10) Uani d 1 . .
C C27_2 0.1450(5) 0.0927(4) 0.8218(3) 0.0352(12) Uani d 1 . .
H H27A_2 0.060870 0.079675 0.804918 0.042 Uiso calc 1 . .
H H27B_2 0.171277 0.159356 0.856689 0.042 Uiso calc 1 . .
C C28_2 0.1693(4) -0.0417(3) 0.6897(3) 0.0298(11) Uani d 1 . .
H H28A_2 0.212025 -0.062429 0.639312 0.036 Uiso calc 1 . .
H H28B_2 0.085748 -0.056881 0.670082 0.036 Uiso calc 1 . .
C C29_2 0.3398(4) 0.0824(3) 0.7717(3) 0.0324(12) Uani d 1 . .
H H29A_2 0.383025 0.062845 0.721457 0.039 Uiso calc 1 . .
H H29B_2 0.367376 0.148907 0.806562 0.039 Uiso calc 1 . .
C C30_2 0.3623(4) 0.0324(3) 0.8233(3) 0.0327(12) Uani d 1 . .
H H30_2 0.447117 0.046199 0.841110 0.039 Uiso calc 1 . .
C C31_2 0.2980(5) 0.0652(4) 0.9010(3) 0.0431(14) Uani d 1 . .
H H31A_2 0.325011 0.131788 0.935445 0.052 Uiso calc 1 . .
H H31B_2 0.313950 0.035038 0.935912 0.052 Uiso calc 1 . .
C C32_2 0.1683(5) 0.0430(4) 0.8743(3) 0.0413(14) Uani d 1 . .
H H32_2 0.125818 0.063618 0.925643 0.050 Uiso calc 1 . .
C C33_2 0.1265(5) -0.0593(4) 0.8193(4) 0.0429(14) Uani d 1 . .
H H33A_2 0.139505 -0.092244 0.852280 0.052 Uiso calc 1 . .
H H33B_2 0.042560 -0.073205 0.801614 0.052 Uiso calc 1 . .
C C34_2 0.1912(4) -0.0905(3) 0.7423(3) 0.0324(12) Uani d 1 . .
H H34_2 0.163807 -0.157742 0.707061 0.039 Uiso calc 1 . .
C C35_2 0.3202(4) -0.0696(3) 0.7698(3) 0.0347(12) Uani d 1 . .
H H35A_2 0.334867 -0.101936 0.802965 0.042 Uiso calc 1 . .
H H35B_2 0.362745 -0.091074 0.719308 0.042 Uiso calc 1 . .
O O1_3 0.1496(3) 0.3589(2) 0.8414(2) 0.0377(9) Uani d 1 . .
H H1_3 0.171(5) 0.310(3) 0.805(3) 0.057 Uiso d 1 . .
O O2_3 0.2094(3) 0.4679(2) 0.41643(19) 0.0230(7) Uani d 1 . .
H H2_3 0.252(4) 0.428(3) 0.403(3) 0.034 Uiso d 1 . .
O O3_3 0.0159(3) 0.6303(2) 0.0795(2) 0.0304(8) Uani d 1 . .
N N1_3 0.1909(3) 0.6626(3) 0.1498(3) 0.0285(9) Uani d 1 . .
H H1N_3 0.262(3) 0.676(3) 0.151(3) 0.034 Uiso d 1 . .
C C1_3 0.1007(4) 0.3840(3) 0.7836(3) 0.0278(11) Uani d 1 . .
H H1A_3 0.055968 0.431089 0.814447 0.033 Uiso calc 1 . .
H H1B_3 0.045923 0.330094 0.740359 0.033 Uiso calc 1 . .
C C2_3 0.1883(4) 0.4201(3) 0.7398(3) 0.0225(10) Uani d 1 . .
H H2A_3 0.231824 0.372746 0.707226 0.027 Uiso calc 1 . .
H H2B_3 0.244026 0.473673 0.782544 0.027 Uiso calc 1 . .
C C3_3 0.1296(4) 0.4475(3) 0.6801(3) 0.0221(10) Uani d 1 . .
H H3A_3 0.085896 0.391499 0.631641 0.027 Uiso calc 1 . .
H H3B_3 0.072875 0.483873 0.710397 0.027 Uiso calc 1 . .
C C4_3 0.2104(4) 0.5021(3) 0.6458(3) 0.0197(10) Uani d 1 . .
H H4_3 0.253506 0.558988 0.694880 0.024 Uiso calc 1 . .
C C5_3 0.2988(4) 0.4467(3) 0.5977(3) 0.0276(11) Uani d 1 . .
H H5A_3 0.259202 0.393730 0.546065 0.041 Uiso calc 1 . .
H H5B_3 0.336084 0.426157 0.633703 0.041 Uiso calc 1 . .
H H5C_3 0.357507 0.485067 0.582610 0.041 Uiso calc 1 . .
C C6_3 0.1429(3) 0.5299(3) 0.5896(3) 0.0182(9) Uani d 1 . .
H H6_3 0.104706 0.472364 0.539012 0.022 Uiso calc 1 . .
C C7_3 0.0453(4) 0.5790(3) 0.6330(3) 0.0213(10) Uani d 1 . .
H H7A_3 -0.027102 0.533964 0.623812 0.026 Uiso calc 1 . .
H H7B_3 0.067925 0.615679 0.694650 0.026 Uiso calc 1 . .
C C8_3 0.0276(4) 0.6412(3) 0.5924(3) 0.0223(10) Uani d 1 . .
H H8A_3 -0.053916 0.627087 0.568483 0.027 Uiso calc 1 . .
H H8B_3 0.048531 0.706143 0.634718 0.027 Uiso calc 1 . .
C C9_3 0.1078(3) 0.6208(3) 0.5227(3) 0.0190(9) Uani d 1 . .
H H9_3 0.065750 0.564043 0.472914 0.023 Uiso calc 1 . .
C C10_3 0.2099(4) 0.5943(3) 0.5560(3) 0.0176(9) Uani d 1 . .
C C11_3 0.2896(4) 0.6752(3) 0.6284(3) 0.0218(10) Uani d 1 . .
H H11A_3 0.356310 0.655394 0.642830 0.033 Uiso calc 1 . .
H H11B_3 0.247307 0.699474 0.677908 0.033 Uiso calc 1 . .
H H11C_3 0.316510 0.722806 0.610887 0.033 Uiso calc 1 . .
C C12_3 0.2792(4) 0.5509(3) 0.4811(3) 0.0195(10) Uani d 1 . .
H H12_3 0.348704 0.536662 0.501448 0.023 Uiso calc 1 . .
C C13_3 0.3190(4) 0.6165(3) 0.4433(3) 0.0219(10) Uani d 1 . .
H H13A_3 0.358297 0.585202 0.392776 0.026 Uiso calc 1 . .
H H13B_3 0.376241 0.669502 0.485170 0.026 Uiso calc 1 . .
C C14_3 0.2203(4) 0.6510(3) 0.4176(3) 0.0190(9) Uani d 1 . .
H H14_3 0.168447 0.596058 0.371806 0.023 Uiso calc 1 . .
C C15_3 0.1456(4) 0.6910(3) 0.4902(3) 0.0199(10) Uani d 1 . .
H H15_3 0.193561 0.747382 0.537162 0.024 Uiso calc 1 . .
C C16_3 0.0416(4) 0.7157(3) 0.4591(3) 0.0227(10) Uani d 1 . .
H H16A_3 -0.010909 0.659097 0.417531 0.027 Uiso calc 1 . .
H H16B_3 -0.001488 0.746123 0.507565 0.027 Uiso calc 1 . .
C C17_3 0.0776(4) 0.7786(3) 0.4181(3) 0.0246(10) Uani d 1 . .
H H17A_3 0.119619 0.838783 0.462010 0.030 Uiso calc 1 . .
H H17B_3 0.007357 0.787563 0.394321 0.030 Uiso calc 1 . .
C C18_3 0.1549(4) 0.7406(3) 0.3475(3) 0.0227(10) Uani d 1 . .
H H18_3 0.184545 0.789842 0.330944 0.027 Uiso calc 1 . .
C C19_3 0.2617(4) 0.7165(3) 0.3784(3) 0.0213(10) Uani d 1 . .
C C20_3 0.3431(4) 0.8042(3) 0.4429(3) 0.0344(12) Uani d 1 . .
H H20A_3 0.413697 0.789437 0.458301 0.052 Uiso calc 1 . .
H H20B_3 0.304487 0.833131 0.493549 0.052 Uiso calc 1 . .
H H20C_3 0.363125 0.846155 0.417918 0.052 Uiso calc 1 . .
C C21_3 0.3280(4) 0.6724(3) 0.3019(3) 0.0308(12) Uani d 1 . .
H H21A_3 0.357861 0.718138 0.281933 0.037 Uiso calc 1 . .
H H21B_3 0.395489 0.655603 0.320570 0.037 Uiso calc 1 . .
C C22_3 0.2577(4) 0.5892(3) 0.2289(3) 0.0322(12) Uani d 1 . .
H H22A_3 0.232092 0.541300 0.247137 0.039 Uiso calc 1 . .
H H22B_3 0.306477 0.565392 0.182473 0.039 Uiso calc 1 . .
C C23_3 0.1518(4) 0.6102(3) 0.1964(3) 0.0277(11) Uani d 1 . .
H H23_3 0.100374 0.551156 0.156025 0.033 Uiso calc 1 . .
C C24_3 0.0836(4) 0.6602(3) 0.2695(3) 0.0251(10) Uani d 1 . .
H H24A_3 0.024911 0.682618 0.247956 0.030 Uiso calc 1 . .
H H24B_3 0.041615 0.615590 0.287250 0.030 Uiso calc 1 . .
C C25_3 0.1205(4) 0.6638(3) 0.0908(3) 0.0222(10) Uani d 1 . .
C C26_3 0.1742(4) 0.7068(3) 0.0363(3) 0.0205(10) Uani d 1 . .
C C27_3 0.1091(4) 0.7802(3) 0.0407(3) 0.0333(12) Uani d 1 . .
H H27A_3 0.025362 0.753202 0.024799 0.040 Uiso calc 1 . .
H H27B_3 0.119903 0.829778 0.099322 0.040 Uiso calc 1 . .
C C28_3 0.3039(4) 0.7502(4) 0.0600(3) 0.0333(12) Uani d 1 . .
H H28A_3 0.317185 0.799584 0.118832 0.040 Uiso calc 1 . .
H H28B_3 0.347456 0.703737 0.056911 0.040 Uiso calc 1 . .
C C29_3 0.1569(5) 0.6317(3) -0.0551(3) 0.0327(12) Uani d 1 . .
H H29A_3 0.198928 0.584087 -0.059393 0.039 Uiso calc 1 . .
H H29B_3 0.073614 0.603062 -0.071894 0.039 Uiso calc 1 . .
C C30_3 0.2011(5) 0.6708(3) -0.1151(3) 0.0367(13) Uani d 1 . .
H H30_3 0.189233 0.620939 -0.174467 0.044 Uiso calc 1 . .
C C31_3 0.1360(5) 0.7429(4) -0.1093(3) 0.0413(14) Uani d 1 . .
H H31A_3 0.052512 0.715405 -0.126078 0.050 Uiso calc 1 . .
H H31B_3 0.163943 0.767832 -0.148523 0.050 Uiso calc 1 . .
C C32_3 0.1542(4) 0.8191(4) -0.0194(4) 0.0378(13) Uani d 1 . .
H H32_3 0.111191 0.866613 -0.015986 0.045 Uiso calc 1 . .
C C33_3 0.2826(5) 0.8617(3) 0.0062(3) 0.0389(13) Uani d 1 . .
H H33A_3 0.312143 0.888237 -0.031591 0.047 Uiso calc 1 . .
H H33B_3 0.294947 0.911160 0.064930 0.047 Uiso calc 1 . .
C C34_3 0.3470(4) 0.7887(4) -0.0004(3) 0.0351(13) Uani d 1 . .
H H34_3 0.431394 0.816588 0.015877 0.042 Uiso calc 1 . .
C C35_3 0.3295(5) 0.7135(4) -0.0895(3) 0.0399(13) Uani d 1 . .
H H35A_3 0.372606 0.666614 -0.093227 0.048 Uiso calc 1 . .
H H35B_3 0.359429 0.738274 -0.128384 0.048 Uiso calc 1 . .
O O1_4 0.7055(3) 0.5760(3) 0.4538(2) 0.0421(9) Uani d 1 . .
H H1_4 0.750(5) 0.542(4) 0.420(3) 0.063 Uiso d 1 . .
O O2_4 0.6746(3) 0.6801(2) 0.0285(2) 0.0244(8) Uani d 1 . .
H H2_4 0.696(5) 0.638(4) 0.010(4) 0.037 Uiso d 1 . .
C C1_4 0.6439(4) 0.6119(4) 0.4086(3) 0.0333(12) Uani d 1 . .
H H1A_4 0.607055 0.659849 0.449261 0.040 Uiso calc 0.99(6) . .
H H1B_4 0.581809 0.562467 0.367656 0.040 Uiso calc 0.99(6) . .
C C2_4 0.7221(4) 0.6512(3) 0.3621(3) 0.0273(11) Uani d 1 . .
H H2A_4 0.764249 0.604815 0.325330 0.033 Uiso calc 1 . .
H H2B_4 0.780002 0.704009 0.403627 0.033 Uiso calc 1 . .
C C3_4 0.6567(4) 0.6820(3) 0.3075(3) 0.0206(10) Uani d 1 . .
H H3A_4 0.619818 0.731924 0.344907 0.025 Uiso calc 1 . .
H H3B_4 0.594498 0.630511 0.269284 0.025 Uiso calc 1 . .
C C4_4 0.7349(4) 0.7153(3) 0.2540(3) 0.0193(10) Uani d 1 . .
H H4_4 0.804748 0.759640 0.291836 0.023 Uiso calc 1 . .
C C5_4 0.7748(4) 0.6340(3) 0.1858(3) 0.0287(11) Uani d 1 . .
H H5A_4 0.708730 0.593003 0.144371 0.043 Uiso calc 1 . .
H H5B_4 0.807257 0.601067 0.211919 0.043 Uiso calc 1 . .
H H5C_4 0.834043 0.655657 0.157237 0.043 Uiso calc 1 . .
C C6_4 0.6735(3) 0.7639(3) 0.2144(3) 0.0182(9) Uani d 1 . .
H H6_4 0.607572 0.717376 0.173559 0.022 Uiso calc 1 . .
C C7_4 0.6218(4) 0.8417(3) 0.2803(3) 0.0223(10) Uani d 1 . .
H H7A_4 0.670085 0.871103 0.335554 0.027 Uiso calc 1 . .
H H7B_4 0.542489 0.817514 0.288226 0.027 Uiso calc 1 . .
C C8_4 0.6197(4) 0.9115(3) 0.2449(3) 0.0210(10) Uani d 1 . .
H H8A_4 0.540558 0.921910 0.240691 0.025 Uiso calc 1 . .
H H8B_4 0.672377 0.970482 0.281462 0.025 Uiso calc 1 . .
C C9_4 0.6608(4) 0.8670(3) 0.1571(3) 0.0182(9) Uani d 1 . .
H H9_4 0.591982 0.822342 0.118226 0.022 Uiso calc 1 . .
C C10_4 0.7445(3) 0.8101(3) 0.1664(3) 0.0161(9) Uani d 1 . .
C C11_4 0.8583(4) 0.8703(3) 0.2209(3) 0.0211(10) Uani d 1 . .
H H11A_4 0.911342 0.831579 0.220828 0.032 Uiso calc 1 . .
H H11B_4 0.842415 0.906637 0.278949 0.032 Uiso calc 1 . .
H H11C_4 0.893558 0.910957 0.197518 0.032 Uiso calc 1 . .
C C12_4 0.7735(4) 0.7506(3) 0.0776(3) 0.0184(9) Uani d 1 . .
H H12_4 0.837163 0.720882 0.083299 0.022 Uiso calc 1 . .
C C13_4 0.8147(4) 0.8068(3) 0.0310(3) 0.0207(10) Uani d 1 . .
H H13A_4 0.824805 0.764479 -0.027613 0.025 Uiso calc 1 . .
H H13B_4 0.891583 0.845745 0.058845 0.025 Uiso calc 1 . .
C C14_4 0.7343(4) 0.8680(3) 0.0272(3) 0.0180(9) Uani d 1 . .
H H14_4 0.659405 0.826670 -0.004885 0.022 Uiso calc 1 . .
C C15_4 0.7082(4) 0.9283(3) 0.1170(3) 0.0172(9) Uani d 1 . .
H H15_4 0.782578 0.968753 0.150881 0.021 Uiso calc 1 . .
C C16_4 0.6258(4) 0.9887(3) 0.1163(3) 0.0225(10) Uani d 1 . .
H H16A_4 0.548608 0.950049 0.089045 0.027 Uiso calc 1 . .
H H16B_4 0.617473 1.031114 0.175273 0.027 Uiso calc 1 . .
C C17_4 0.6692(4) 1.0436(3) 0.0689(3) 0.0250(10) Uani d 1 . .
H H17A_4 0.740967 1.088464 0.100760 0.030 Uiso calc 1 . .
H H17B_4 0.610481 1.077768 0.066047 0.030 Uiso calc 1 . .
C C18_4 0.6935(4) 0.9829(3) -0.0207(3) 0.0203(10) Uani d 1 . .
H H18_4 0.731737 1.024503 -0.043795 0.024 Uiso calc 1 . .
C C19_4 0.7797(4) 0.9236(3) -0.0210(3) 0.0212(10) Uani d 1 . .
C C20_4 0.8990(4) 0.9863(3) 0.0208(3) 0.0299(11) Uani d 1 . .
H H20A_4 0.957032 0.949000 0.012724 0.045 Uiso calc 1 . .
H H20B_4 0.895442 1.022509 0.081496 0.045 Uiso calc 1 . .
H H20C_4 0.920226 1.027034 -0.005163 0.045 Uiso calc 1 . .
C C21_4 0.7930(4) 0.8617(3) -0.1132(3) 0.0289(11) Uani d 1 . .
H H21A_4 0.831200 0.899899 -0.138942 0.035 Uiso calc 1 . .
H H21B_4 0.844308 0.820584 -0.114429 0.035 Uiso calc 1 . .
C C22_4 0.6790(5) 0.8040(3) -0.1669(3) 0.0357(13) Uani d 1 . .
H H22A_4 0.694269 0.766053 -0.225473 0.043 Uiso calc 1 . .
H H22B_4 0.642427 0.762757 -0.143753 0.043 Uiso calc 1 . .
C C23_4 0.5967(4) 0.8636(3) -0.1680(3) 0.0305(12) Uani d 1 . .
H H23_4 0.519976 0.823394 -0.197360 0.037 Uiso calc 1 . .
C C24_4 0.5806(4) 0.9279(3) -0.0781(3) 0.0244(10) Uani d 1 . .
H H24A_4 0.535765 0.891844 -0.052704 0.029 Uiso calc 1 . .
H H24B_4 0.534384 0.970838 -0.079990 0.029 Uiso calc 1 . .
N N1_4 0.6394(3) 0.9150(3) -0.2140(2) 0.0265(9) Uani d 1 . .
H H1N_4 0.676(4) 0.969(2) -0.190(3) 0.032 Uiso d 1 . .
C C25_4 0.6397(12) 0.8718(7) -0.3001(5) 0.033(3) Uani d 0.511(5) C 1
O O10_4 0.5972(14) 0.7907(6) -0.3431(6) 0.071(5) Uani d 0.511(5) C 1
C C26_4 0.6906(8) 0.9295(6) -0.3434(5) 0.027(2) Uani d 0.511(5) C 1
C C27_4 0.6106(6) 0.9076(6) -0.4215(5) 0.0320(19) Uani d 0.511(5) C 1
H H27A_4 0.596546 0.841379 -0.459805 0.038 Uiso calc 0.511(5) C 1
H H27B_4 0.535287 0.923205 -0.404080 0.038 Uiso calc 0.511(5) C 1
C C28_4 0.7161(8) 1.0325(5) -0.2844(5) 0.042(2) Uani d 0.511(5) C 1
H H28A_4 0.769712 1.046528 -0.234567 0.051 Uiso calc 0.511(5) C 1
H H28B_4 0.643416 1.051594 -0.264129 0.051 Uiso calc 0.511(5) C 1
C C29_4 0.8054(6) 0.9033(6) -0.3723(5) 0.036(2) Uani d 0.511(5) C 1
H H29A_4 0.858859 0.917399 -0.322427 0.043 Uiso calc 0.511(5) C 1
H H29B_4 0.791741 0.836868 -0.409714 0.043 Uiso calc 0.511(5) C 1
C C30_4 0.8607(8) 0.9547(7) -0.4198(6) 0.040(2) Uani d 0.511(5) C 1
H H30_4 0.935086 0.936182 -0.438761 0.049 Uiso calc 0.511(5) C 1
C C31_4 0.7771(7) 0.9335(6) -0.4966(5) 0.035(2) Uani d 0.511(5) C 1
H H31A_4 0.812072 0.967752 -0.526918 0.042 Uiso calc 0.511(5) C 1
H H31B_4 0.763082 0.867661 -0.536109 0.042 Uiso calc 0.511(5) C 1
C C32_4 0.6623(8) 0.9601(6) -0.4684(6) 0.034(2) Uani d 0.511(5) C 1
H H32_4 0.607817 0.945872 -0.518584 0.041 Uiso calc 0.511(5) C 1
C C33_4 0.6859(9) 1.0622(6) -0.4077(6) 0.047(2) Uani d 0.511(5) C 1
H H33A_4 0.717970 1.097240 -0.438002 0.056 Uiso calc 0.511(5) C 1
H H33B_4 0.612344 1.079939 -0.387914 0.056 Uiso calc 0.511(5) C 1
C C34_4 0.7708(9) 1.0853(6) -0.3320(6) 0.051(3) Uani d 0.511(5) C 1
H H34_4 0.786643 1.152290 -0.293656 0.061 Uiso calc 0.511(5) C 1
C C35_4 0.8826(8) 1.0561(6) -0.3626(6) 0.053(3) Uani d 0.511(5) C 1
H H35A_4 0.917055 1.089426 -0.393872 0.064 Uiso calc 0.511(5) C 1
H H35B_4 0.938416 1.071921 -0.313377 0.064 Uiso calc 0.511(5) C 1
C C25'_4 0.6223(12) 0.8760(7) -0.3004(5) 0.032(3) Uani d 0.489(5) C 2
O O10'_4 0.5539(15) 0.8043(8) -0.3426(7) 0.092(7) Uani d 0.489(5) C 2
C C26'_4 0.6839(8) 0.9309(6) -0.3432(5) 0.029(2) Uani d 0.489(5) C 2
C C27'_4 0.6175(7) 1.0021(6) -0.3400(6) 0.045(2) Uani d 0.489(5) C 2
H H27C_4 0.537282 0.971748 -0.366828 0.053 Uiso calc 0.489(5) C 2
H H27D_4 0.613978 1.045188 -0.280280 0.053 Uiso calc 0.489(5) C 2
C C28'_4 0.8097(6) 0.9781(6) -0.3035(5) 0.035(2) Uani d 0.489(5) C 2
H H28C_4 0.810278 1.021702 -0.243381 0.042 Uiso calc 0.489(5) C 2
H H28D_4 0.853274 0.931893 -0.305881 0.042 Uiso calc 0.489(5) C 2
C C29'_4 0.6883(7) 0.8643(5) -0.4352(4) 0.029(2) Uani d 0.489(5) C 2
H H29C_4 0.608814 0.831295 -0.462193 0.035 Uiso calc 0.489(5) C 2
H H29D_4 0.733174 0.818887 -0.437444 0.035 Uiso calc 0.489(5) C 2
C C30'_4 0.7443(8) 0.9144(6) -0.4837(5) 0.034(2) Uani d 0.489(5) C 2
H H30'_4 0.744903 0.869887 -0.544109 0.041 Uiso calc 0.489(5) C 2
C C31'_4 0.6753(9) 0.9851(6) -0.4791(6) 0.040(3) Uani d 0.489(5) C 2
H H31C_4 0.594816 0.954360 -0.504961 0.048 Uiso calc 0.489(5) C 2
H H31D_4 0.710365 1.017384 -0.510997 0.048 Uiso calc 0.489(5) C 2
C C32'_4 0.6753(9) 1.0544(7) -0.3856(6) 0.050(3) Uani d 0.489(5) C 2
H H32'_4 0.631926 1.101782 -0.381977 0.060 Uiso calc 0.489(5) C 2
C C33'_4 0.8005(8) 1.0992(6) -0.3455(7) 0.049(3) Uani d 0.489(5) C 2
H H33C_4 0.837917 1.133706 -0.374809 0.059 Uiso calc 0.489(5) C 2
H H33D_4 0.800823 1.142701 -0.285361 0.059 Uiso calc 0.489(5) C 2
C C34'_4 0.8684(8) 1.0288(6) -0.3513(6) 0.041(2) Uani d 0.489(5) C 2
H H34'_4 0.949860 1.059317 -0.325285 0.049 Uiso calc 0.489(5) C 2
C C35'_4 0.8669(8) 0.9627(7) -0.4439(6) 0.038(3) Uani d 0.489(5) C 2
H H35C_4 0.902641 0.996235 -0.474509 0.046 Uiso calc 0.489(5) C 2
H H35D_4 0.913035 0.917138 -0.448653 0.046 Uiso calc 0.489(5) C 2
O O1W 0.4487(4) 0.6012(3) 0.0687(3) 0.0596(12) Uani d 1 . .
H H1W 0.509(4) 0.628(5) 0.057(5) 0.089 Uiso d 1 . .
H H2W 0.425(6) 0.547(2) 0.028(3) 0.089 Uiso d 1 . .

loop_
_atom_site_aniso_label
_atom_site_aniso_U_11
_atom_site_aniso_U_22
_atom_site_aniso_U_33
_atom_site_aniso_U_12
_atom_site_aniso_U_13
_atom_site_aniso_U_23
O1_1 0.041(2) 0.033(2) 0.0234(18) -0.0054(16) -0.0084(15) 0.0159(16)
O2_1 0.0273(17) 0.0161(16) 0.0180(17) 0.0055(14) -0.0025(13) 0.0025(14)
C23_1 0.073(4) 0.033(3) 0.034(3) 0.036(3) 0.028(3) 0.023(3)
C25_1 0.025(4) 0.024(4) 0.022(3) 0.008(3) -0.001(3) 0.007(3)
O3_1 0.049(3) 0.025(3) 0.030(3) 0.011(2) 0.003(2) 0.011(2)
N1_1 0.045(5) 0.014(4) 0.021(3) 0.008(4) 0.013(3) 0.013(3)
C26_1 0.026(2) 0.026(2) 0.019(2) 0.015(2) 0.0051(18) 0.009(2)
C25'_1 0.038(7) 0.031(6) 0.023(6) 0.018(6) 0.008(5) 0.010(5)
O3'_1 0.053(8) 0.063(9) 0.045(8) 0.040(7) 0.017(6) 0.030(7)
N1'_1 0.048(8) 0.016(7) 0.028(6) 0.006(7) 0.020(6) 0.009(5)
C1_1 0.028(2) 0.026(3) 0.023(3) 0.004(2) 0.002(2) 0.016(2)
C2_1 0.034(3) 0.020(2) 0.024(3) 0.001(2) -0.004(2) 0.012(2)
C3_1 0.035(3) 0.017(2) 0.021(2) 0.006(2) -0.001(2) 0.006(2)
C4_1 0.031(2) 0.017(2) 0.015(2) 0.006(2) -0.0004(19) 0.007(2)
C5_1 0.033(3) 0.030(3) 0.029(3) 0.005(2) 0.003(2) 0.020(2)
C6_1 0.024(2) 0.019(2) 0.020(2) -0.0002(19) -0.0050(19) 0.008(2)
C7_1 0.031(3) 0.029(3) 0.042(3) -0.004(2) -0.011(2) 0.023(3)
C8_1 0.029(3) 0.031(3) 0.049(3) -0.006(2) -0.010(2) 0.025(3)
C9_1 0.026(2) 0.018(2) 0.031(3) -0.003(2) -0.007(2) 0.013(2)
C10_1 0.026(2) 0.014(2) 0.017(2) 0.0018(19) -0.0012(18) 0.0077(19)
C11_1 0.039(3) 0.021(2) 0.026(3) 0.007(2) -0.006(2) 0.008(2)
C12_1 0.022(2) 0.016(2) 0.017(2) 0.0071(18) 0.0044(18) 0.0086(19)
C13_1 0.020(2) 0.017(2) 0.018(2) 0.0017(18) 0.0000(17) 0.0089(19)
C14_1 0.020(2) 0.014(2) 0.021(2) 0.0037(18) 0.0015(18) 0.0083(19)
C15_1 0.027(2) 0.019(2) 0.036(3) -0.001(2) -0.007(2) 0.016(2)
C16_1 0.027(3) 0.044(3) 0.063(4) -0.011(2) -0.013(3) 0.041(3)
C17_1 0.031(3) 0.043(3) 0.061(4) -0.007(2) -0.006(3) 0.040(3)
C18_1 0.029(3) 0.024(3) 0.038(3) 0.004(2) -0.001(2) 0.023(2)
C19_1 0.023(2) 0.016(2) 0.024(2) 0.0038(19) 0.0012(19) 0.011(2)
C20_1 0.048(3) 0.025(3) 0.026(3) 0.016(2) 0.002(2) 0.011(2)
C21_1 0.026(2) 0.025(2) 0.024(3) 0.004(2) -0.0006(19) 0.017(2)
C22_1 0.056(3) 0.021(3) 0.020(3) 0.008(2) -0.002(2) 0.009(2)
C24_1 0.037(3) 0.047(3) 0.051(4) 0.020(3) 0.020(3) 0.038(3)
C27_1 0.029(3) 0.019(2) 0.027(3) 0.007(2) 0.001(2) 0.010(2)
C28_1 0.024(2) 0.029(3) 0.030(3) 0.005(2) -0.007(2) 0.002(2)
C29_1 0.030(3) 0.032(3) 0.031(3) 0.012(2) 0.013(2) 0.016(2)
C30_1 0.018(2) 0.024(2) 0.034(3) 0.010(2) 0.009(2) 0.012(2)
C31_1 0.032(3) 0.024(3) 0.040(3) 0.000(2) -0.013(2) 0.014(2)
C32_1 0.053(3) 0.024(3) 0.016(2) 0.020(2) -0.002(2) 0.004(2)
C33_1 0.041(3) 0.042(3) 0.046(3) 0.019(3) 0.021(3) 0.032(3)
C34_1 0.017(2) 0.026(3) 0.053(4) 0.001(2) 0.005(2) 0.015(3)
C35_1 0.032(3) 0.017(2) 0.032(3) 0.006(2) 0.004(2) 0.004(2)
O1_2 0.065(3) 0.054(3) 0.037(2) -0.012(2) -0.006(2) 0.027(2)
O2_2 0.0246(17) 0.0159(16) 0.0168(17) 0.0080(13) 0.0005(13) 0.0033(14)
O3_2 0.160(5) 0.034(2) 0.041(3) 0.053(3) 0.029(3) 0.020(2)
N1_2 0.033(2) 0.025(2) 0.034(3) 0.0148(19) 0.0111(19) 0.015(2)
C1_2 0.061(4) 0.053(4) 0.028(3) -0.016(3) -0.009(3) 0.027(3)
C2_2 0.053(3) 0.038(3) 0.037(3) 0.019(3) 0.011(3) 0.024(3)
C3_2 0.038(3) 0.029(3) 0.022(3) 0.006(2) 0.000(2) 0.013(2)
C4_2 0.031(2) 0.024(2) 0.022(2) 0.009(2) 0.0054(19) 0.013(2)
C5_2 0.036(3) 0.031(3) 0.031(3) 0.002(2) 0.001(2) 0.019(2)
C6_2 0.022(2) 0.020(2) 0.015(2) 0.0089(19) 0.0018(18) 0.0046(19)
C7_2 0.028(3) 0.027(3) 0.020(2) 0.006(2) -0.0004(19) 0.008(2)
C8_2 0.029(3) 0.025(3) 0.024(3) 0.001(2) -0.005(2) 0.006(2)
C9_2 0.016(2) 0.015(2) 0.021(2) 0.0026(18) 0.0012(18) 0.0031(19)
C10_2 0.019(2) 0.016(2) 0.021(2) 0.0084(19) 0.0045(18) 0.009(2)
C11_2 0.029(2) 0.025(3) 0.028(3) 0.012(2) 0.010(2) 0.016(2)
C12_2 0.014(2) 0.017(2) 0.026(2) 0.0023(18) 0.0026(18) 0.012(2)
C13_2 0.019(2) 0.021(2) 0.021(2) 0.0063(19) 0.0026(18) 0.009(2)
C14_2 0.020(2) 0.015(2) 0.026(3) 0.0098(19) 0.0071(19) 0.010(2)
C15_2 0.021(2) 0.013(2) 0.026(2) 0.0063(19) 0.0050(19) 0.006(2)
C16_2 0.024(2) 0.016(2) 0.034(3) 0.000(2) -0.001(2) 0.010(2)
C17_2 0.031(3) 0.017(2) 0.043(3) 0.006(2) 0.008(2) 0.014(2)
C18_2 0.025(2) 0.020(2) 0.041(3) 0.010(2) 0.010(2) 0.020(2)
C19_2 0.024(2) 0.024(2) 0.033(3) 0.011(2) 0.009(2) 0.019(2)
C20_2 0.029(3) 0.040(3) 0.057(4) 0.019(2) 0.017(2) 0.035(3)
C21_2 0.026(2) 0.032(3) 0.039(3) 0.004(2) 0.001(2) 0.026(2)
C22_2 0.047(3) 0.030(3) 0.025(3) 0.012(2) 0.003(2) 0.016(2)
C23_2 0.034(3) 0.032(3) 0.036(3) 0.021(2) 0.015(2) 0.024(2)
C24_2 0.021(2) 0.032(3) 0.040(3) 0.009(2) 0.008(2) 0.026(2)
C25_2 0.045(3) 0.025(3) 0.031(3) 0.014(2) 0.007(2) 0.011(2)
C26_2 0.030(3) 0.023(2) 0.024(3) 0.009(2) 0.004(2) 0.013(2)
C27_2 0.043(3) 0.033(3) 0.033(3) 0.016(2) 0.010(2) 0.016(3)
C28_2 0.040(3) 0.024(3) 0.024(3) 0.009(2) -0.004(2) 0.010(2)
C29_2 0.034(3) 0.023(3) 0.044(3) 0.003(2) 0.004(2) 0.020(2)
C30_2 0.031(3) 0.028(3) 0.038(3) 0.004(2) -0.006(2) 0.016(2)
C31_2 0.061(4) 0.035(3) 0.030(3) 0.009(3) -0.008(3) 0.012(3)
C32_2 0.053(3) 0.051(4) 0.029(3) 0.024(3) 0.017(3) 0.021(3)
C33_2 0.040(3) 0.052(4) 0.054(4) 0.002(3) 0.002(3) 0.042(3)
C34_2 0.039(3) 0.017(2) 0.037(3) -0.003(2) -0.008(2) 0.012(2)
C35_2 0.046(3) 0.025(3) 0.036(3) 0.012(2) -0.003(2) 0.015(2)
O1_3 0.052(2) 0.040(2) 0.031(2) 0.0183(18) 0.0081(17) 0.0210(18)
O2_3 0.0303(17) 0.0170(16) 0.0206(17) 0.0109(14) -0.0003(13) 0.0055(14)
O3_3 0.0237(18) 0.039(2) 0.0245(18) -0.0006(16) 0.0034(14) 0.0139(16)
N1_3 0.027(2) 0.031(2) 0.033(2) 0.0017(19) 0.0015(19) 0.022(2)
C1_3 0.034(3) 0.032(3) 0.024(3) 0.012(2) 0.003(2) 0.016(2)
C2_3 0.025(2) 0.022(2) 0.021(2) 0.008(2) 0.0033(19) 0.010(2)
C3_3 0.023(2) 0.023(2) 0.018(2) 0.008(2) 0.0023(18) 0.007(2)
C4_3 0.024(2) 0.018(2) 0.017(2) 0.0051(19) 0.0001(18) 0.007(2)
C5_3 0.026(2) 0.036(3) 0.032(3) 0.012(2) 0.007(2) 0.023(2)
C6_3 0.019(2) 0.017(2) 0.015(2) 0.0033(19) 0.0000(17) 0.0040(19)
C7_3 0.019(2) 0.023(2) 0.019(2) 0.0052(19) -0.0002(18) 0.006(2)
C8_3 0.020(2) 0.019(2) 0.028(3) 0.0063(19) 0.0016(19) 0.009(2)
C9_3 0.020(2) 0.013(2) 0.021(2) 0.0050(18) -0.0002(18) 0.0042(19)
C10_3 0.019(2) 0.016(2) 0.018(2) 0.0037(18) 0.0006(18) 0.0077(19)
C11_3 0.024(2) 0.017(2) 0.023(3) 0.0036(19) -0.0011(19) 0.008(2)
C12_3 0.020(2) 0.020(2) 0.021(2) 0.0079(19) 0.0023(18) 0.010(2)
C13_3 0.020(2) 0.024(2) 0.025(3) 0.008(2) 0.0055(19) 0.013(2)
C14_3 0.020(2) 0.014(2) 0.024(2) 0.0047(18) -0.0007(18) 0.009(2)
C15_3 0.019(2) 0.015(2) 0.023(2) 0.0020(18) -0.0014(18) 0.008(2)
C16_3 0.021(2) 0.023(2) 0.026(3) 0.008(2) 0.0037(19) 0.011(2)
C17_3 0.025(2) 0.019(2) 0.032(3) 0.008(2) -0.001(2) 0.013(2)
C18_3 0.020(2) 0.019(2) 0.035(3) 0.0029(19) -0.001(2) 0.018(2)
C19_3 0.019(2) 0.020(2) 0.029(3) 0.0013(19) -0.0001(19) 0.016(2)
C20_3 0.028(3) 0.032(3) 0.052(3) -0.001(2) -0.004(2) 0.030(3)
C21_3 0.025(2) 0.044(3) 0.043(3) 0.013(2) 0.009(2) 0.034(3)
C22_3 0.046(3) 0.031(3) 0.037(3) 0.019(2) 0.021(2) 0.025(3)
C23_3 0.035(3) 0.025(3) 0.026(3) -0.001(2) 0.001(2) 0.018(2)
C24_3 0.024(2) 0.024(2) 0.030(3) 0.000(2) -0.001(2) 0.017(2)
C25_3 0.025(3) 0.021(2) 0.019(2) 0.006(2) 0.0054(19) 0.007(2)
C26_3 0.021(2) 0.018(2) 0.019(2) 0.0037(19) 0.0004(18) 0.006(2)
C27_3 0.032(3) 0.031(3) 0.042(3) 0.015(2) 0.014(2) 0.017(3)
C28_3 0.027(3) 0.044(3) 0.037(3) 0.000(2) -0.001(2) 0.028(3)
C29_3 0.051(3) 0.023(3) 0.022(3) 0.005(2) 0.007(2) 0.009(2)
C30_3 0.057(3) 0.025(3) 0.022(3) 0.002(3) 0.010(2) 0.008(2)
C31_3 0.039(3) 0.051(3) 0.038(3) -0.003(3) -0.009(2) 0.029(3)
C32_3 0.041(3) 0.040(3) 0.056(4) 0.027(3) 0.018(3) 0.036(3)
C33_3 0.055(3) 0.024(3) 0.033(3) -0.002(3) 0.007(3) 0.012(2)
C34_3 0.021(2) 0.047(3) 0.046(3) -0.004(2) -0.004(2) 0.034(3)
C35_3 0.048(3) 0.049(3) 0.045(3) 0.024(3) 0.026(3) 0.035(3)
O1_4 0.050(2) 0.051(2) 0.047(2) 0.0199(19) 0.0150(18) 0.037(2)
O2_4 0.0314(18) 0.0162(17) 0.0225(18) 0.0079(15) -0.0013(14) 0.0052(15)
C1_4 0.032(3) 0.036(3) 0.040(3) 0.000(2) 0.000(2) 0.028(3)
C2_4 0.028(3) 0.032(3) 0.034(3) 0.008(2) 0.006(2) 0.025(2)
C3_4 0.020(2) 0.018(2) 0.023(2) 0.0033(19) 0.0030(19) 0.008(2)
C4_4 0.019(2) 0.020(2) 0.020(2) 0.0053(19) 0.0025(18) 0.010(2)
C5_4 0.036(3) 0.033(3) 0.027(3) 0.018(2) 0.008(2) 0.019(2)
C6_4 0.017(2) 0.018(2) 0.020(2) 0.0046(18) 0.0023(17) 0.009(2)
C7_4 0.024(2) 0.021(2) 0.026(3) 0.009(2) 0.0081(19) 0.013(2)
C8_4 0.029(2) 0.018(2) 0.020(2) 0.011(2) 0.0084(19) 0.009(2)
C9_4 0.018(2) 0.015(2) 0.020(2) 0.0061(18) 0.0026(18) 0.0053(19)
C10_4 0.016(2) 0.013(2) 0.021(2) 0.0037(18) 0.0021(17) 0.0091(19)
C11_4 0.022(2) 0.021(2) 0.024(3) 0.0040(19) 0.0023(19) 0.013(2)
C12_4 0.019(2) 0.018(2) 0.023(2) 0.0077(19) 0.0038(18) 0.012(2)
C13_4 0.024(2) 0.023(2) 0.022(2) 0.013(2) 0.0088(19) 0.012(2)
C14_4 0.019(2) 0.016(2) 0.021(2) 0.0038(18) 0.0016(18) 0.010(2)
C15_4 0.018(2) 0.013(2) 0.020(2) 0.0015(18) 0.0004(17) 0.0073(19)
C16_4 0.028(2) 0.019(2) 0.024(3) 0.012(2) 0.0078(19) 0.011(2)
C17_4 0.033(3) 0.020(2) 0.027(3) 0.011(2) 0.005(2) 0.013(2)
C18_4 0.021(2) 0.020(2) 0.027(3) 0.0061(19) 0.0054(19) 0.015(2)
C19_4 0.022(2) 0.019(2) 0.026(3) 0.006(2) 0.0066(19) 0.012(2)
C20_4 0.020(2) 0.038(3) 0.043(3) 0.003(2) 0.002(2) 0.029(3)
C21_4 0.043(3) 0.031(3) 0.030(3) 0.021(2) 0.018(2) 0.024(2)
C22_4 0.067(4) 0.018(2) 0.022(3) 0.006(3) 0.008(2) 0.009(2)
C23_4 0.036(3) 0.025(3) 0.029(3) -0.010(2) -0.006(2) 0.017(2)
C24_4 0.021(2) 0.028(3) 0.030(3) 0.003(2) 0.0005(19) 0.019(2)
N1_4 0.033(2) 0.024(2) 0.021(2) -0.0036(18) -0.0040(17) 0.0126(19)
C25_4 0.041(6) 0.027(4) 0.027(5) -0.007(4) -0.010(4) 0.015(4)
O10_4 0.110(11) 0.046(5) 0.045(5) -0.021(5) -0.021(5) 0.027(4)
C26_4 0.033(4) 0.027(3) 0.021(4) 0.003(3) -0.003(3) 0.013(3)
C27_4 0.033(4) 0.042(4) 0.026(4) 0.010(4) -0.001(3) 0.019(3)
C28_4 0.066(5) 0.031(4) 0.025(4) -0.001(4) 0.006(4) 0.012(3)
C29_4 0.039(4) 0.039(4) 0.033(4) 0.009(4) -0.004(3) 0.019(3)
C30_4 0.040(4) 0.057(4) 0.030(5) 0.012(4) 0.003(4) 0.023(4)
C31_4 0.035(5) 0.044(5) 0.027(4) 0.012(4) 0.008(4) 0.016(4)
C32_4 0.040(4) 0.044(4) 0.031(4) 0.017(4) 0.004(3) 0.026(3)
C33_4 0.072(5) 0.046(4) 0.039(5) 0.026(4) 0.020(4) 0.028(4)
C34_4 0.085(5) 0.032(4) 0.030(4) 0.001(4) 0.013(4) 0.014(4)
C35_4 0.068(5) 0.054(5) 0.036(5) -0.006(5) 0.001(4) 0.027(4)
C25'_4 0.030(5) 0.030(5) 0.026(5) -0.003(4) 0.004(4) 0.008(4)
O10'_4 0.091(10) 0.086(7) 0.051(6) -0.044(7) -0.005(6) 0.012(6)
C26'_4 0.030(4) 0.030(4) 0.022(4) 0.001(3) 0.003(3) 0.008(3)
C27'_4 0.052(5) 0.045(4) 0.039(4) 0.018(4) 0.015(4) 0.018(4)
C28'_4 0.036(4) 0.036(4) 0.028(4) -0.010(4) 0.000(4) 0.017(4)
C29'_4 0.036(4) 0.030(4) 0.021(4) 0.004(4) 0.002(3) 0.012(3)
C30'_4 0.043(4) 0.040(4) 0.024(4) 0.009(4) 0.007(3) 0.018(3)
C31'_4 0.046(5) 0.044(5) 0.040(4) 0.010(4) 0.004(4) 0.028(4)
C32'_4 0.064(5) 0.048(5) 0.049(5) 0.025(4) 0.018(4) 0.026(4)
C33'_4 0.070(5) 0.033(5) 0.037(5) 0.003(4) 0.020(4) 0.012(4)
C34'_4 0.048(4) 0.043(5) 0.034(4) -0.004(4) 0.001(4) 0.025(4)
C35'_4 0.043(4) 0.050(5) 0.032(5) 0.014(4) 0.010(4) 0.028(4)
O1W 0.053(3) 0.050(3) 0.060(3) -0.005(2) 0.005(2) 0.018(2)

loop_
_atom_type_symbol
_atom_type_description
_atom_type_scat_dispersion_real
_atom_type_scat_dispersion_imag
_atom_type_scat_source
C C 0.0033 0.0016 'International Tables Vol C Tables 4.2.6.8 and 6.1.1.4'
H H 0.0000 0.0000 'International Tables Vol C Tables 4.2.6.8 and 6.1.1.4'
N N 0.0061 0.0033 'International Tables Vol C Tables 4.2.6.8 and 6.1.1.4'
O O 0.0106 0.0060 'International Tables Vol C Tables 4.2.6.8 and 6.1.1.4'

loop_
_geom_angle_atom_site_label_1
_geom_angle_atom_site_label_2
_geom_angle_atom_site_label_3
_geom_angle_site_symmetry_1
_geom_angle_site_symmetry_3
_geom_angle
_geom_angle_publ_flag
C1_1 O1_1 H1_1 . . 106(4) ?
C12_1 O2_1 H2_1 . . 111(3) ?
N1_1 C23_1 C24_1 . . 107.3(5) ?
N1'_1 C23_1 C24_1 . . 121.7(11) ?
N1_1 C23_1 C22_1 . . 113.3(5) ?
N1'_1 C23_1 C22_1 . . 99.1(9) ?
C24_1 C23_1 C22_1 . . 112.6(4) ?
N1'_1 C23_1 H23_1 . . 107.5 ?
C24_1 C23_1 H23_1 . . 107.5 ?
C22_1 C23_1 H23_1 . . 107.5 ?
O3_1 C25_1 N1_1 . . 120.7(6) ?
O3_1 C25_1 C26_1 . . 124.4(6) ?
N1_1 C25_1 C26_1 . . 114.7(6) ?
C25_1 N1_1 C23_1 . . 119.9(6) ?
C25_1 N1_1 H1N_1 . . 120(4) ?
C23_1 N1_1 H1N_1 . . 119(4) ?
C27_1 C26_1 C28_1 . . 109.0(4) ?
C27_1 C26_1 C25'_1 . . 112.7(9) ?
C28_1 C26_1 C25'_1 . . 97.8(11) ?
C27_1 C26_1 C29_1 . . 108.8(4) ?
C28_1 C26_1 C29_1 . . 109.1(4) ?
C25'_1 C26_1 C29_1 . . 118.6(7) ?
C27_1 C26_1 C25_1 . . 106.6(4) ?
C28_1 C26_1 C25_1 . . 113.2(4) ?
C29_1 C26_1 C25_1 . . 110.1(4) ?
O3'_1 C25'_1 N1'_1 . . 123.2(12) ?
O3'_1 C25'_1 C26_1 . . 117.1(11) ?
N1'_1 C25'_1 C26_1 . . 119.7(11) ?
C25'_1 N1'_1 C23_1 . . 116.7(13) ?
C25'_1 N1'_1 H1N'_1 . . 124(6) ?
C23_1 N1'_1 H1N'_1 . . 119(5) ?
O1_1 C1_1 C2_1 . . 113.8(4) ?
O1_1 C1_1 H1A_1 . . 108.8 ?
C2_1 C1_1 H1A_1 . . 108.8 ?
O1_1 C1_1 H1B_1 . . 108.8 ?
C2_1 C1_1 H1B_1 . . 108.8 ?
H1A_1 C1_1 H1B_1 . . 107.7 ?
C1_1 C2_1 C3_1 . . 112.1(4) ?
C1_1 C2_1 H2A_1 . . 109.2 ?
C3_1 C2_1 H2A_1 . . 109.2 ?
C1_1 C2_1 H2B_1 . . 109.2 ?
C3_1 C2_1 H2B_1 . . 109.2 ?
H2A_1 C2_1 H2B_1 . . 107.9 ?
C2_1 C3_1 C4_1 . . 114.8(4) ?
C2_1 C3_1 H3A_1 . . 108.6 ?
C4_1 C3_1 H3A_1 . . 108.6 ?
C2_1 C3_1 H3B_1 . . 108.6 ?
C4_1 C3_1 H3B_1 . . 108.6 ?
H3A_1 C3_1 H3B_1 . . 107.5 ?
C6_1 C4_1 C5_1 . . 113.4(4) ?
C6_1 C4_1 C3_1 . . 110.7(4) ?
C5_1 C4_1 C3_1 . . 109.7(4) ?
C6_1 C4_1 H4_1 . . 107.6 ?
C5_1 C4_1 H4_1 . . 107.6 ?
C3_1 C4_1 H4_1 . . 107.6 ?
C4_1 C5_1 H5A_1 . . 109.5 ?
C4_1 C5_1 H5B_1 . . 109.5 ?
H5A_1 C5_1 H5B_1 . . 109.5 ?
C4_1 C5_1 H5C_1 . . 109.5 ?
H5A_1 C5_1 H5C_1 . . 109.5 ?
H5B_1 C5_1 H5C_1 . . 109.5 ?
C4_1 C6_1 C10_1 . . 119.0(4) ?
C4_1 C6_1 C7_1 . . 112.3(4) ?
C10_1 C6_1 C7_1 . . 102.6(3) ?
C4_1 C6_1 H6_1 . . 107.4 ?
C10_1 C6_1 H6_1 . . 107.4 ?
C7_1 C6_1 H6_1 . . 107.4 ?
C8_1 C7_1 C6_1 . . 107.7(4) ?
C8_1 C7_1 H7A_1 . . 110.2 ?
C6_1 C7_1 H7A_1 . . 110.2 ?
C8_1 C7_1 H7B_1 . . 110.2 ?
C6_1 C7_1 H7B_1 . . 110.2 ?
H7A_1 C7_1 H7B_1 . . 108.5 ?
C9_1 C8_1 C7_1 . . 103.3(4) ?
C9_1 C8_1 H8A_1 . . 111.1 ?
C7_1 C8_1 H8A_1 . . 111.1 ?
C9_1 C8_1 H8B_1 . . 111.1 ?
C7_1 C8_1 H8B_1 . . 111.1 ?
H8A_1 C8_1 H8B_1 . . 109.1 ?
C15_1 C9_1 C8_1 . . 118.3(4) ?
C15_1 C9_1 C10_1 . . 114.4(4) ?
C8_1 C9_1 C10_1 . . 104.4(4) ?
C15_1 C9_1 H9_1 . . 106.3 ?
C8_1 C9_1 H9_1 . . 106.3 ?
C10_1 C9_1 H9_1 . . 106.3 ?
C9_1 C10_1 C12_1 . . 108.8(3) ?
C9_1 C10_1 C11_1 . . 112.3(4) ?
C12_1 C10_1 C11_1 . . 107.7(3) ?
C9_1 C10_1 C6_1 . . 100.8(3) ?
C12_1 C10_1 C6_1 . . 118.4(3) ?
C11_1 C10_1 C6_1 . . 108.8(3) ?
C10_1 C11_1 H11A_1 . . 109.5 ?
C10_1 C11_1 H11B_1 . . 109.5 ?
H11A_1 C11_1 H11B_1 . . 109.5 ?
C10_1 C11_1 H11C_1 . . 109.5 ?
H11A_1 C11_1 H11C_1 . . 109.5 ?
H11B_1 C11_1 H11C_1 . . 109.5 ?
O2_1 C12_1 C13_1 . . 110.1(3) ?
O2_1 C12_1 C10_1 . . 109.8(3) ?
C13_1 C12_1 C10_1 . . 111.6(3) ?
O2_1 C12_1 H12_1 . . 108.5 ?
C13_1 C12_1 H12_1 . . 108.5 ?
C10_1 C12_1 H12_1 . . 108.5 ?
C12_1 C13_1 C14_1 . . 114.1(3) ?
C12_1 C13_1 H13A_1 . . 108.7 ?
C14_1 C13_1 H13A_1 . . 108.7 ?
C12_1 C13_1 H13B_1 . . 108.7 ?
C14_1 C13_1 H13B_1 . . 108.7 ?
H13A_1 C13_1 H13B_1 . . 107.6 ?
C13_1 C14_1 C15_1 . . 109.5(3) ?
C13_1 C14_1 C19_1 . . 114.8(3) ?
C15_1 C14_1 C19_1 . . 112.4(3) ?
C13_1 C14_1 H14_1 . . 106.5 ?
C15_1 C14_1 H14_1 . . 106.5 ?
C19_1 C14_1 H14_1 . . 106.5 ?
C16_1 C15_1 C9_1 . . 110.9(4) ?
C16_1 C15_1 C14_1 . . 112.8(4) ?
C9_1 C15_1 C14_1 . . 108.5(3) ?
C16_1 C15_1 H15_1 . . 108.2 ?
C9_1 C15_1 H15_1 . . 108.2 ?
C14_1 C15_1 H15_1 . . 108.2 ?
C15_1 C16_1 C17_1 . . 112.6(4) ?
C15_1 C16_1 H16A_1 . . 109.1 ?
C17_1 C16_1 H16A_1 . . 109.1 ?
C15_1 C16_1 H16B_1 . . 109.1 ?
C17_1 C16_1 H16B_1 . . 109.1 ?
H16A_1 C16_1 H16B_1 . . 107.8 ?
C18_1 C17_1 C16_1 . . 111.0(4) ?
C18_1 C17_1 H17A_1 . . 109.4 ?
C16_1 C17_1 H17A_1 . . 109.4 ?
C18_1 C17_1 H17B_1 . . 109.4 ?
C16_1 C17_1 H17B_1 . . 109.4 ?
H17A_1 C17_1 H17B_1 . . 108.0 ?
C24_1 C18_1 C17_1 . . 110.9(4) ?
C24_1 C18_1 C19_1 . . 112.3(4) ?
C17_1 C18_1 C19_1 . . 111.5(4) ?
C24_1 C18_1 H18_1 . . 107.3 ?
C17_1 C18_1 H18_1 . . 107.3 ?
C19_1 C18_1 H18_1 . . 107.3 ?
C21_1 C19_1 C18_1 . . 107.5(4) ?
C21_1 C19_1 C20_1 . . 106.1(4) ?
C18_1 C19_1 C20_1 . . 110.3(4) ?
C21_1 C19_1 C14_1 . . 112.9(3) ?
C18_1 C19_1 C14_1 . . 108.6(3) ?
C20_1 C19_1 C14_1 . . 111.3(4) ?
C19_1 C20_1 H20A_1 . . 109.5 ?
C19_1 C20_1 H20B_1 . . 109.5 ?
H20A_1 C20_1 H20B_1 . . 109.5 ?
C19_1 C20_1 H20C_1 . . 109.5 ?
H20A_1 C20_1 H20C_1 . . 109.5 ?
H20B_1 C20_1 H20C_1 . . 109.5 ?
C22_1 C21_1 C19_1 . . 113.5(4) ?
C22_1 C21_1 H21A_1 . . 108.9 ?
C19_1 C21_1 H21A_1 . . 108.9 ?
C22_1 C21_1 H21B_1 . . 108.9 ?
C19_1 C21_1 H21B_1 . . 108.9 ?
H21A_1 C21_1 H21B_1 . . 107.7 ?
C21_1 C22_1 C23_1 . . 112.4(4) ?
C21_1 C22_1 H22A_1 . . 109.1 ?
C23_1 C22_1 H22A_1 . . 109.1 ?
C21_1 C22_1 H22B_1 . . 109.1 ?
C23_1 C22_1 H22B_1 . . 109.1 ?
H22A_1 C22_1 H22B_1 . . 107.9 ?
C23_1 C24_1 C18_1 . . 115.0(4) ?
C23_1 C24_1 H24A_1 . . 108.5 ?
C18_1 C24_1 H24A_1 . . 108.5 ?
C23_1 C24_1 H24B_1 . . 108.5 ?
C18_1 C24_1 H24B_1 . . 108.5 ?
H24A_1 C24_1 H24B_1 . . 107.5 ?
C26_1 C27_1 C32_1 . . 110.5(4) ?
C26_1 C27_1 H27A_1 . . 109.6 ?
C32_1 C27_1 H27A_1 . . 109.6 ?
C26_1 C27_1 H27B_1 . . 109.6 ?
C32_1 C27_1 H27B_1 . . 109.6 ?
H27A_1 C27_1 H27B_1 . . 108.1 ?
C26_1 C28_1 C34_1 . . 109.8(4) ?
C26_1 C28_1 H28A_1 . . 109.7 ?
C34_1 C28_1 H28A_1 . . 109.7 ?
C26_1 C28_1 H28B_1 . . 109.7 ?
C34_1 C28_1 H28B_1 . . 109.7 ?
H28A_1 C28_1 H28B_1 . . 108.2 ?
C30_1 C29_1 C26_1 . . 110.0(4) ?
C30_1 C29_1 H29A_1 . . 109.7 ?
C26_1 C29_1 H29A_1 . . 109.7 ?
C30_1 C29_1 H29B_1 . . 109.7 ?
C26_1 C29_1 H29B_1 . . 109.7 ?
H29A_1 C29_1 H29B_1 . . 108.2 ?
C35_1 C30_1 C31_1 . . 109.6(4) ?
C35_1 C30_1 C29_1 . . 110.1(4) ?
C31_1 C30_1 C29_1 . . 108.9(4) ?
C35_1 C30_1 H30_1 . . 109.4 ?
C31_1 C30_1 H30_1 . . 109.4 ?
C29_1 C30_1 H30_1 . . 109.4 ?
C30_1 C31_1 C32_1 . . 109.6(4) ?
C30_1 C31_1 H31A_1 . . 109.7 ?
C32_1 C31_1 H31A_1 . . 109.7 ?
C30_1 C31_1 H31B_1 . . 109.7 ?
C32_1 C31_1 H31B_1 . . 109.7 ?
H31A_1 C31_1 H31B_1 . . 108.2 ?
C31_1 C32_1 C33_1 . . 108.9(4) ?
C31_1 C32_1 C27_1 . . 108.9(4) ?
C33_1 C32_1 C27_1 . . 109.4(4) ?
C31_1 C32_1 H32_1 . . 109.9 ?
C33_1 C32_1 H32_1 . . 109.9 ?
C27_1 C32_1 H32_1 . . 109.9 ?
C34_1 C33_1 C32_1 . . 109.5(4) ?
C34_1 C33_1 H33A_1 . . 109.8 ?
C32_1 C33_1 H33A_1 . . 109.8 ?
C34_1 C33_1 H33B_1 . . 109.8 ?
C32_1 C33_1 H33B_1 . . 109.8 ?
H33A_1 C33_1 H33B_1 . . 108.2 ?
C33_1 C34_1 C35_1 . . 109.8(4) ?
C33_1 C34_1 C28_1 . . 110.0(4) ?
C35_1 C34_1 C28_1 . . 109.5(4) ?
C33_1 C34_1 H34_1 . . 109.2 ?
C35_1 C34_1 H34_1 . . 109.2 ?
C28_1 C34_1 H34_1 . . 109.2 ?
C30_1 C35_1 C34_1 . . 109.3(4) ?
C30_1 C35_1 H35A_1 . . 109.8 ?
C34_1 C35_1 H35A_1 . . 109.8 ?
C30_1 C35_1 H35B_1 . . 109.8 ?
C34_1 C35_1 H35B_1 . . 109.8 ?
H35A_1 C35_1 H35B_1 . . 108.3 ?
C1_2 O1_2 H1_2 . . 106(5) ?
C12_2 O2_2 H2_2 . . 103(3) ?
C25_2 N1_2 C23_2 . . 121.9(4) ?
C25_2 N1_2 H1N_2 . . 119(4) ?
C23_2 N1_2 H1N_2 . . 119(4) ?
O1_2 C1_2 C2_2 . . 109.6(5) ?
O1_2 C1_2 H1A_2 . . 109.7 ?
C2_2 C1_2 H1A_2 . . 109.7 ?
O1_2 C1_2 H1B_2 . . 109.7 ?
C2_2 C1_2 H1B_2 . . 109.7 ?
H1A_2 C1_2 H1B_2 . . 108.2 ?
C3_2 C2_2 C1_2 . . 111.1(4) ?
C3_2 C2_2 H2A_2 . . 109.4 ?
C1_2 C2_2 H2A_2 . . 109.4 ?
C3_2 C2_2 H2B_2 . . 109.4 ?
C1_2 C2_2 H2B_2 . . 109.4 ?
H2A_2 C2_2 H2B_2 . . 108.0 ?
C2_2 C3_2 C4_2 . . 114.6(4) ?
C2_2 C3_2 H3A_2 . . 108.6 ?
C4_2 C3_2 H3A_2 . . 108.6 ?
C2_2 C3_2 H3B_2 . . 108.6 ?
C4_2 C3_2 H3B_2 . . 108.6 ?
H3A_2 C3_2 H3B_2 . . 107.6 ?
C3_2 C4_2 C5_2 . . 110.2(4) ?
C3_2 C4_2 C6_2 . . 110.4(4) ?
C5_2 C4_2 C6_2 . . 112.0(4) ?
C3_2 C4_2 H4_2 . . 108.0 ?
C5_2 C4_2 H4_2 . . 108.0 ?
C6_2 C4_2 H4_2 . . 108.0 ?
C4_2 C5_2 H5A_2 . . 109.5 ?
C4_2 C5_2 H5B_2 . . 109.5 ?
H5A_2 C5_2 H5B_2 . . 109.5 ?
C4_2 C5_2 H5C_2 . . 109.5 ?
H5A_2 C5_2 H5C_2 . . 109.5 ?
H5B_2 C5_2 H5C_2 . . 109.5 ?
C4_2 C6_2 C10_2 . . 118.9(3) ?
C4_2 C6_2 C7_2 . . 112.7(4) ?
C10_2 C6_2 C7_2 . . 102.5(3) ?
C4_2 C6_2 H6_2 . . 107.4 ?
C10_2 C6_2 H6_2 . . 107.4 ?
C7_2 C6_2 H6_2 . . 107.4 ?
C8_2 C7_2 C6_2 . . 107.6(4) ?
C8_2 C7_2 H7A_2 . . 110.2 ?
C6_2 C7_2 H7A_2 . . 110.2 ?
C8_2 C7_2 H7B_2 . . 110.2 ?
C6_2 C7_2 H7B_2 . . 110.2 ?
H7A_2 C7_2 H7B_2 . . 108.5 ?
C9_2 C8_2 C7_2 . . 103.7(4) ?
C9_2 C8_2 H8A_2 . . 111.0 ?
C7_2 C8_2 H8A_2 . . 111.0 ?
C9_2 C8_2 H8B_2 . . 111.0 ?
C7_2 C8_2 H8B_2 . . 111.0 ?
H8A_2 C8_2 H8B_2 . . 109.0 ?
C15_2 C9_2 C8_2 . . 118.3(4) ?
C15_2 C9_2 C10_2 . . 114.7(3) ?
C8_2 C9_2 C10_2 . . 104.7(4) ?
C15_2 C9_2 H9_2 . . 106.1 ?
C8_2 C9_2 H9_2 . . 106.1 ?
C10_2 C9_2 H9_2 . . 106.1 ?
C12_2 C10_2 C9_2 . . 108.7(3) ?
C12_2 C10_2 C11_2 . . 108.0(3) ?
C9_2 C10_2 C11_2 . . 112.3(3) ?
C12_2 C10_2 C6_2 . . 118.0(3) ?
C9_2 C10_2 C6_2 . . 100.3(3) ?
C11_2 C10_2 C6_2 . . 109.4(3) ?
C10_2 C11_2 H11A_2 . . 109.5 ?
C10_2 C11_2 H11B_2 . . 109.5 ?
H11A_2 C11_2 H11B_2 . . 109.5 ?
C10_2 C11_2 H11C_2 . . 109.5 ?
H11A_2 C11_2 H11C_2 . . 109.5 ?
H11B_2 C11_2 H11C_2 . . 109.5 ?
O2_2 C12_2 C10_2 . . 110.8(3) ?
O2_2 C12_2 C13_2 . . 109.7(3) ?
C10_2 C12_2 C13_2 . . 111.2(3) ?
O2_2 C12_2 H12_2 . . 108.3 ?
C10_2 C12_2 H12_2 . . 108.3 ?
C13_2 C12_2 H12_2 . . 108.3 ?
C14_2 C13_2 C12_2 . . 115.3(3) ?
C14_2 C13_2 H13A_2 . . 108.4 ?
C12_2 C13_2 H13A_2 . . 108.4 ?
C14_2 C13_2 H13B_2 . . 108.4 ?
C12_2 C13_2 H13B_2 . . 108.4 ?
H13A_2 C13_2 H13B_2 . . 107.5 ?
C13_2 C14_2 C15_2 . . 108.6(3) ?
C13_2 C14_2 C19_2 . . 114.1(3) ?
C15_2 C14_2 C19_2 . . 112.9(3) ?
C13_2 C14_2 H14_2 . . 106.9 ?
C15_2 C14_2 H14_2 . . 106.9 ?
C19_2 C14_2 H14_2 . . 106.9 ?
C9_2 C15_2 C16_2 . . 112.0(4) ?
C9_2 C15_2 C14_2 . . 107.4(3) ?
C16_2 C15_2 C14_2 . . 112.6(4) ?
C9_2 C15_2 H15_2 . . 108.2 ?
C16_2 C15_2 H15_2 . . 108.2 ?
C14_2 C15_2 H15_2 . . 108.2 ?
C17_2 C16_2 C15_2 . . 111.7(4) ?
C17_2 C16_2 H16A_2 . . 109.3 ?
C15_2 C16_2 H16A_2 . . 109.3 ?
C17_2 C16_2 H16B_2 . . 109.3 ?
C15_2 C16_2 H16B_2 . . 109.3 ?
H16A_2 C16_2 H16B_2 . . 107.9 ?
C18_2 C17_2 C16_2 . . 111.5(4) ?
C18_2 C17_2 H17A_2 . . 109.3 ?
C16_2 C17_2 H17A_2 . . 109.3 ?
C18_2 C17_2 H17B_2 . . 109.3 ?
C16_2 C17_2 H17B_2 . . 109.3 ?
H17A_2 C17_2 H17B_2 . . 108.0 ?
C17_2 C18_2 C24_2 . . 110.4(4) ?
C17_2 C18_2 C19_2 . . 112.5(4) ?
C24_2 C18_2 C19_2 . . 111.9(4) ?
C17_2 C18_2 H18_2 . . 107.3 ?
C24_2 C18_2 H18_2 . . 107.3 ?
C19_2 C18_2 H18_2 . . 107.3 ?
C21_2 C19_2 C20_2 . . 107.0(4) ?
C21_2 C19_2 C14_2 . . 112.1(4) ?
C20_2 C19_2 C14_2 . . 110.9(4) ?
C21_2 C19_2 C18_2 . . 108.1(4) ?
C20_2 C19_2 C18_2 . . 108.8(4) ?
C14_2 C19_2 C18_2 . . 109.8(4) ?
C19_2 C20_2 H20A_2 . . 109.5 ?
C19_2 C20_2 H20B_2 . . 109.5 ?
H20A_2 C20_2 H20B_2 . . 109.5 ?
C19_2 C20_2 H20C_2 . . 109.5 ?
H20A_2 C20_2 H20C_2 . . 109.5 ?
H20B_2 C20_2 H20C_2 . . 109.5 ?
C22_2 C21_2 C19_2 . . 115.1(4) ?
C22_2 C21_2 H21A_2 . . 108.5 ?
C19_2 C21_2 H21A_2 . . 108.5 ?
C22_2 C21_2 H21B_2 . . 108.5 ?
C19_2 C21_2 H21B_2 . . 108.5 ?
H21A_2 C21_2 H21B_2 . . 107.5 ?
C23_2 C22_2 C21_2 . . 111.9(4) ?
C23_2 C22_2 H22A_2 . . 109.2 ?
C21_2 C22_2 H22A_2 . . 109.2 ?
C23_2 C22_2 H22B_2 . . 109.2 ?
C21_2 C22_2 H22B_2 . . 109.2 ?
H22A_2 C22_2 H22B_2 . . 107.9 ?
N1_2 C23_2 C24_2 . . 110.5(4) ?
N1_2 C23_2 C22_2 . . 111.5(4) ?
C24_2 C23_2 C22_2 . . 110.9(4) ?
N1_2 C23_2 H23_2 . . 107.9 ?
C24_2 C23_2 H23_2 . . 107.9 ?
C22_2 C23_2 H23_2 . . 107.9 ?
C23_2 C24_2 C18_2 . . 114.8(4) ?
C23_2 C24_2 H24A_2 . . 108.6 ?
C18_2 C24_2 H24A_2 . . 108.6 ?
C23_2 C24_2 H24B_2 . . 108.6 ?
C18_2 C24_2 H24B_2 . . 108.6 ?
H24A_2 C24_2 H24B_2 . . 107.5 ?
O3_2 C25_2 N1_2 . . 119.3(5) ?
O3_2 C25_2 C26_2 . . 121.4(5) ?
N1_2 C25_2 C26_2 . . 119.3(4) ?
C25_2 C26_2 C28_2 . . 115.8(4) ?
C25_2 C26_2 C27_2 . . 108.4(4) ?
C28_2 C26_2 C27_2 . . 109.6(4) ?
C25_2 C26_2 C29_2 . . 106.5(4) ?
C28_2 C26_2 C29_2 . . 108.2(4) ?
C27_2 C26_2 C29_2 . . 108.2(4) ?
C26_2 C27_2 C32_2 . . 110.2(4) ?
C26_2 C27_2 H27A_2 . . 109.6 ?
C32_2 C27_2 H27A_2 . . 109.6 ?
C26_2 C27_2 H27B_2 . . 109.6 ?
C32_2 C27_2 H27B_2 . . 109.6 ?
H27A_2 C27_2 H27B_2 . . 108.1 ?
C26_2 C28_2 C34_2 . . 110.0(4) ?
C26_2 C28_2 H28A_2 . . 109.7 ?
C34_2 C28_2 H28A_2 . . 109.7 ?
C26_2 C28_2 H28B_2 . . 109.7 ?
C34_2 C28_2 H28B_2 . . 109.7 ?
H28A_2 C28_2 H28B_2 . . 108.2 ?
C30_2 C29_2 C26_2 . . 110.2(4) ?
C30_2 C29_2 H29A_2 . . 109.6 ?
C26_2 C29_2 H29A_2 . . 109.6 ?
C30_2 C29_2 H29B_2 . . 109.6 ?
C26_2 C29_2 H29B_2 . . 109.6 ?
H29A_2 C29_2 H29B_2 . . 108.1 ?
C31_2 C30_2 C35_2 . . 109.8(4) ?
C31_2 C30_2 C29_2 . . 108.8(4) ?
C35_2 C30_2 C29_2 . . 109.7(4) ?
C31_2 C30_2 H30_2 . . 109.5 ?
C35_2 C30_2 H30_2 . . 109.5 ?
C29_2 C30_2 H30_2 . . 109.5 ?
C30_2 C31_2 C32_2 . . 109.9(4) ?
C30_2 C31_2 H31A_2 . . 109.7 ?
C32_2 C31_2 H31A_2 . . 109.7 ?
C30_2 C31_2 H31B_2 . . 109.7 ?
C32_2 C31_2 H31B_2 . . 109.7 ?
H31A_2 C31_2 H31B_2 . . 108.2 ?
C31_2 C32_2 C33_2 . . 110.0(4) ?
C31_2 C32_2 C27_2 . . 108.8(5) ?
C33_2 C32_2 C27_2 . . 108.5(4) ?
C31_2 C32_2 H32_2 . . 109.8 ?
C33_2 C32_2 H32_2 . . 109.8 ?
C27_2 C32_2 H32_2 . . 109.8 ?
C34_2 C33_2 C32_2 . . 109.9(4) ?
C34_2 C33_2 H33A_2 . . 109.7 ?
C32_2 C33_2 H33A_2 . . 109.7 ?
C34_2 C33_2 H33B_2 . . 109.7 ?
C32_2 C33_2 H33B_2 . . 109.7 ?
H33A_2 C33_2 H33B_2 . . 108.2 ?
C33_2 C34_2 C35_2 . . 109.5(4) ?
C33_2 C34_2 C28_2 . . 110.1(4) ?
C35_2 C34_2 C28_2 . . 109.5(4) ?
C33_2 C34_2 H34_2 . . 109.2 ?
C35_2 C34_2 H34_2 . . 109.2 ?
C28_2 C34_2 H34_2 . . 109.2 ?
C30_2 C35_2 C34_2 . . 109.5(4) ?
C30_2 C35_2 H35A_2 . . 109.8 ?
C34_2 C35_2 H35A_2 . . 109.8 ?
C30_2 C35_2 H35B_2 . . 109.8 ?
C34_2 C35_2 H35B_2 . . 109.8 ?
H35A_2 C35_2 H35B_2 . . 108.2 ?
C1_3 O1_3 H1_3 . . 99(4) ?
C12_3 O2_3 H2_3 . . 106(3) ?
C25_3 N1_3 C23_3 . . 121.8(4) ?
C25_3 N1_3 H1N_3 . . 120(4) ?
C23_3 N1_3 H1N_3 . . 115(4) ?
O1_3 C1_3 C2_3 . . 113.9(4) ?
O1_3 C1_3 H1A_3 . . 108.8 ?
C2_3 C1_3 H1A_3 . . 108.8 ?
O1_3 C1_3 H1B_3 . . 108.8 ?
C2_3 C1_3 H1B_3 . . 108.8 ?
H1A_3 C1_3 H1B_3 . . 107.7 ?
C1_3 C2_3 C3_3 . . 110.9(4) ?
C1_3 C2_3 H2A_3 . . 109.5 ?
C3_3 C2_3 H2A_3 . . 109.5 ?
C1_3 C2_3 H2B_3 . . 109.5 ?
C3_3 C2_3 H2B_3 . . 109.5 ?
H2A_3 C2_3 H2B_3 . . 108.1 ?
C4_3 C3_3 C2_3 . . 115.4(4) ?
C4_3 C3_3 H3A_3 . . 108.4 ?
C2_3 C3_3 H3A_3 . . 108.4 ?
C4_3 C3_3 H3B_3 . . 108.4 ?
C2_3 C3_3 H3B_3 . . 108.4 ?
H3A_3 C3_3 H3B_3 . . 107.5 ?
C3_3 C4_3 C6_3 . . 111.4(3) ?
C3_3 C4_3 C5_3 . . 109.5(4) ?
C6_3 C4_3 C5_3 . . 111.5(3) ?
C3_3 C4_3 H4_3 . . 108.1 ?
C6_3 C4_3 H4_3 . . 108.1 ?
C5_3 C4_3 H4_3 . . 108.1 ?
C4_3 C5_3 H5A_3 . . 109.5 ?
C4_3 C5_3 H5B_3 . . 109.5 ?
H5A_3 C5_3 H5B_3 . . 109.5 ?
C4_3 C5_3 H5C_3 . . 109.5 ?
H5A_3 C5_3 H5C_3 . . 109.5 ?
H5B_3 C5_3 H5C_3 . . 109.5 ?
C4_3 C6_3 C10_3 . . 118.8(3) ?
C4_3 C6_3 C7_3 . . 113.4(3) ?
C10_3 C6_3 C7_3 . . 103.2(3) ?
C4_3 C6_3 H6_3 . . 106.9 ?
C10_3 C6_3 H6_3 . . 106.9 ?
C7_3 C6_3 H6_3 . . 106.9 ?
C8_3 C7_3 C6_3 . . 106.7(3) ?
C8_3 C7_3 H7A_3 . . 110.4 ?
C6_3 C7_3 H7A_3 . . 110.4 ?
C8_3 C7_3 H7B_3 . . 110.4 ?
C6_3 C7_3 H7B_3 . . 110.4 ?
H7A_3 C7_3 H7B_3 . . 108.6 ?
C9_3 C8_3 C7_3 . . 105.0(3) ?
C9_3 C8_3 H8A_3 . . 110.7 ?
C7_3 C8_3 H8A_3 . . 110.7 ?
C9_3 C8_3 H8B_3 . . 110.7 ?
C7_3 C8_3 H8B_3 . . 110.7 ?
H8A_3 C8_3 H8B_3 . . 108.8 ?
C15_3 C9_3 C8_3 . . 119.1(3) ?
C15_3 C9_3 C10_3 . . 113.8(3) ?
C8_3 C9_3 C10_3 . . 104.2(3) ?
C15_3 C9_3 H9_3 . . 106.3 ?
C8_3 C9_3 H9_3 . . 106.3 ?
C10_3 C9_3 H9_3 . . 106.3 ?
C11_3 C10_3 C12_3 . . 109.5(3) ?
C11_3 C10_3 C9_3 . . 113.3(3) ?
C12_3 C10_3 C9_3 . . 107.1(3) ?
C11_3 C10_3 C6_3 . . 109.8(3) ?
C12_3 C10_3 C6_3 . . 116.6(3) ?
C9_3 C10_3 C6_3 . . 100.5(3) ?
C10_3 C11_3 H11A_3 . . 109.5 ?
C10_3 C11_3 H11B_3 . . 109.5 ?
H11A_3 C11_3 H11B_3 . . 109.5 ?
C10_3 C11_3 H11C_3 . . 109.5 ?
H11A_3 C11_3 H11C_3 . . 109.5 ?
H11B_3 C11_3 H11C_3 . . 109.5 ?
O2_3 C12_3 C13_3 . . 109.0(3) ?
O2_3 C12_3 C10_3 . . 110.3(3) ?
C13_3 C12_3 C10_3 . . 110.6(3) ?
O2_3 C12_3 H12_3 . . 109.0 ?
C13_3 C12_3 H12_3 . . 109.0 ?
C10_3 C12_3 H12_3 . . 109.0 ?
C12_3 C13_3 C14_3 . . 113.9(3) ?
C12_3 C13_3 H13A_3 . . 108.8 ?
C14_3 C13_3 H13A_3 . . 108.8 ?
C12_3 C13_3 H13B_3 . . 108.8 ?
C14_3 C13_3 H13B_3 . . 108.8 ?
H13A_3 C13_3 H13B_3 . . 107.7 ?
C13_3 C14_3 C15_3 . . 112.1(3) ?
C13_3 C14_3 C19_3 . . 113.4(3) ?
C15_3 C14_3 C19_3 . . 112.5(3) ?
C13_3 C14_3 H14_3 . . 106.0 ?
C15_3 C14_3 H14_3 . . 106.0 ?
C19_3 C14_3 H14_3 . . 106.0 ?
C9_3 C15_3 C16_3 . . 111.7(3) ?
C9_3 C15_3 C14_3 . . 108.2(3) ?
C16_3 C15_3 C14_3 . . 110.2(3) ?
C9_3 C15_3 H15_3 . . 108.9 ?
C16_3 C15_3 H15_3 . . 108.9 ?
C14_3 C15_3 H15_3 . . 108.9 ?
C17_3 C16_3 C15_3 . . 112.4(4) ?
C17_3 C16_3 H16A_3 . . 109.1 ?
C15_3 C16_3 H16A_3 . . 109.1 ?
C17_3 C16_3 H16B_3 . . 109.1 ?
C15_3 C16_3 H16B_3 . . 109.1 ?
H16A_3 C16_3 H16B_3 . . 107.9 ?
C16_3 C17_3 C18_3 . . 112.7(4) ?
C16_3 C17_3 H17A_3 . . 109.1 ?
C18_3 C17_3 H17A_3 . . 109.1 ?
C16_3 C17_3 H17B_3 . . 109.1 ?
C18_3 C17_3 H17B_3 . . 109.1 ?
H17A_3 C17_3 H17B_3 . . 107.8 ?
C24_3 C18_3 C17_3 . . 110.3(4) ?
C24_3 C18_3 C19_3 . . 112.6(4) ?
C17_3 C18_3 C19_3 . . 111.9(4) ?
C24_3 C18_3 H18_3 . . 107.2 ?
C17_3 C18_3 H18_3 . . 107.2 ?
C19_3 C18_3 H18_3 . . 107.2 ?
C20_3 C19_3 C21_3 . . 107.2(4) ?
C20_3 C19_3 C18_3 . . 109.6(4) ?
C21_3 C19_3 C18_3 . . 107.9(4) ?
C20_3 C19_3 C14_3 . . 111.2(4) ?
C21_3 C19_3 C14_3 . . 111.6(4) ?
C18_3 C19_3 C14_3 . . 109.3(3) ?
C19_3 C20_3 H20A_3 . . 109.5 ?
C19_3 C20_3 H20B_3 . . 109.5 ?
H20A_3 C20_3 H20B_3 . . 109.5 ?
C19_3 C20_3 H20C_3 . . 109.5 ?
H20A_3 C20_3 H20C_3 . . 109.5 ?
H20B_3 C20_3 H20C_3 . . 109.5 ?
C22_3 C21_3 C19_3 . . 114.5(4) ?
C22_3 C21_3 H21A_3 . . 108.6 ?
C19_3 C21_3 H21A_3 . . 108.6 ?
C22_3 C21_3 H21B_3 . . 108.6 ?
C19_3 C21_3 H21B_3 . . 108.6 ?
H21A_3 C21_3 H21B_3 . . 107.6 ?
C21_3 C22_3 C23_3 . . 111.5(4) ?
C21_3 C22_3 H22A_3 . . 109.3 ?
C23_3 C22_3 H22A_3 . . 109.3 ?
C21_3 C22_3 H22B_3 . . 109.3 ?
C23_3 C22_3 H22B_3 . . 109.3 ?
H22A_3 C22_3 H22B_3 . . 108.0 ?
N1_3 C23_3 C22_3 . . 108.4(4) ?
N1_3 C23_3 C24_3 . . 112.7(4) ?
C22_3 C23_3 C24_3 . . 110.8(4) ?
N1_3 C23_3 H23_3 . . 108.3 ?
C22_3 C23_3 H23_3 . . 108.3 ?
C24_3 C23_3 H23_3 . . 108.3 ?
C18_3 C24_3 C23_3 . . 115.9(4) ?
C18_3 C24_3 H24A_3 . . 108.3 ?
C23_3 C24_3 H24A_3 . . 108.3 ?
C18_3 C24_3 H24B_3 . . 108.3 ?
C23_3 C24_3 H24B_3 . . 108.3 ?
H24A_3 C24_3 H24B_3 . . 107.4 ?
O3_3 C25_3 N1_3 . . 121.7(4) ?
O3_3 C25_3 C26_3 . . 120.8(4) ?
N1_3 C25_3 C26_3 . . 117.5(4) ?
C25_3 C26_3 C29_3 . . 107.4(3) ?
C25_3 C26_3 C28_3 . . 115.4(4) ?
C29_3 C26_3 C28_3 . . 108.2(4) ?
C25_3 C26_3 C27_3 . . 109.0(4) ?
C29_3 C26_3 C27_3 . . 108.3(4) ?
C28_3 C26_3 C27_3 . . 108.4(4) ?
C32_3 C27_3 C26_3 . . 110.3(4) ?
C32_3 C27_3 H27A_3 . . 109.6 ?
C26_3 C27_3 H27A_3 . . 109.6 ?
C32_3 C27_3 H27B_3 . . 109.6 ?
C26_3 C27_3 H27B_3 . . 109.6 ?
H27A_3 C27_3 H27B_3 . . 108.1 ?
C34_3 C28_3 C26_3 . . 110.0(4) ?
C34_3 C28_3 H28A_3 . . 109.7 ?
C26_3 C28_3 H28A_3 . . 109.7 ?
C34_3 C28_3 H28B_3 . . 109.7 ?
C26_3 C28_3 H28B_3 . . 109.7 ?
H28A_3 C28_3 H28B_3 . . 108.2 ?
C30_3 C29_3 C26_3 . . 110.7(4) ?
C30_3 C29_3 H29A_3 . . 109.5 ?
C26_3 C29_3 H29A_3 . . 109.5 ?
C30_3 C29_3 H29B_3 . . 109.5 ?
C26_3 C29_3 H29B_3 . . 109.5 ?
H29A_3 C29_3 H29B_3 . . 108.1 ?
C31_3 C30_3 C35_3 . . 109.4(4) ?
C31_3 C30_3 C29_3 . . 109.5(4) ?
C35_3 C30_3 C29_3 . . 109.0(4) ?
C31_3 C30_3 H30_3 . . 109.6 ?
C35_3 C30_3 H30_3 . . 109.6 ?
C29_3 C30_3 H30_3 . . 109.6 ?
C30_3 C31_3 C32_3 . . 109.9(4) ?
C30_3 C31_3 H31A_3 . . 109.7 ?
C32_3 C31_3 H31A_3 . . 109.7 ?
C30_3 C31_3 H31B_3 . . 109.7 ?
C32_3 C31_3 H31B_3 . . 109.7 ?
H31A_3 C31_3 H31B_3 . . 108.2 ?
C31_3 C32_3 C33_3 . . 109.6(4) ?
C31_3 C32_3 C27_3 . . 109.3(4) ?
C33_3 C32_3 C27_3 . . 109.4(4) ?
C31_3 C32_3 H32_3 . . 109.5 ?
C33_3 C32_3 H32_3 . . 109.5 ?
C27_3 C32_3 H32_3 . . 109.5 ?
C34_3 C33_3 C32_3 . . 108.9(4) ?
C34_3 C33_3 H33A_3 . . 109.9 ?
C32_3 C33_3 H33A_3 . . 109.9 ?
C34_3 C33_3 H33B_3 . . 109.9 ?
C32_3 C33_3 H33B_3 . . 109.9 ?
H33A_3 C33_3 H33B_3 . . 108.3 ?
C35_3 C34_3 C33_3 . . 110.4(4) ?
C35_3 C34_3 C28_3 . . 109.8(4) ?
C33_3 C34_3 C28_3 . . 109.7(4) ?
C35_3 C34_3 H34_3 . . 108.9 ?
C33_3 C34_3 H34_3 . . 108.9 ?
C28_3 C34_3 H34_3 . . 108.9 ?
C34_3 C35_3 C30_3 . . 109.4(4) ?
C34_3 C35_3 H35A_3 . . 109.8 ?
C30_3 C35_3 H35A_3 . . 109.8 ?
C34_3 C35_3 H35B_3 . . 109.8 ?
C30_3 C35_3 H35B_3 . . 109.8 ?
H35A_3 C35_3 H35B_3 . . 108.2 ?
C1_4 O1_4 H1_4 . . 109(4) ?
C12_4 O2_4 H2_4 . . 106(4) ?
O1_4 C1_4 C2_4 . . 112.2(4) ?
O1_4 C1_4 H1A_4 . . 109.2 ?
C2_4 C1_4 H1A_4 . . 109.2 ?
O1_4 C1_4 H1B_4 . . 109.2 ?
C2_4 C1_4 H1B_4 . . 109.2 ?
H1A_4 C1_4 H1B_4 . . 107.9 ?
C1_4 C2_4 C3_4 . . 113.0(4) ?
C1_4 C2_4 H2A_4 . . 109.0 ?
C3_4 C2_4 H2A_4 . . 109.0 ?
C1_4 C2_4 H2B_4 . . 109.0 ?
C3_4 C2_4 H2B_4 . . 109.0 ?
H2A_4 C2_4 H2B_4 . . 107.8 ?
C2_4 C3_4 C4_4 . . 113.3(3) ?
C2_4 C3_4 H3A_4 . . 108.9 ?
C4_4 C3_4 H3A_4 . . 108.9 ?
C2_4 C3_4 H3B_4 . . 108.9 ?
C4_4 C3_4 H3B_4 . . 108.9 ?
H3A_4 C3_4 H3B_4 . . 107.7 ?
C5_4 C4_4 C3_4 . . 108.9(4) ?
C5_4 C4_4 C6_4 . . 111.0(3) ?
C3_4 C4_4 C6_4 . . 112.1(3) ?
C5_4 C4_4 H4_4 . . 108.3 ?
C3_4 C4_4 H4_4 . . 108.3 ?
C6_4 C4_4 H4_4 . . 108.3 ?
C4_4 C5_4 H5A_4 . . 109.5 ?
C4_4 C5_4 H5B_4 . . 109.5 ?
H5A_4 C5_4 H5B_4 . . 109.5 ?
C4_4 C5_4 H5C_4 . . 109.5 ?
H5A_4 C5_4 H5C_4 . . 109.5 ?
H5B_4 C5_4 H5C_4 . . 109.5 ?
C4_4 C6_4 C10_4 . . 118.4(3) ?
C4_4 C6_4 C7_4 . . 113.1(3) ?
C10_4 C6_4 C7_4 . . 103.2(3) ?
C4_4 C6_4 H6_4 . . 107.2 ?
C10_4 C6_4 H6_4 . . 107.2 ?
C7_4 C6_4 H6_4 . . 107.2 ?
C6_4 C7_4 C8_4 . . 106.7(3) ?
C6_4 C7_4 H7A_4 . . 110.4 ?
C8_4 C7_4 H7A_4 . . 110.4 ?
C6_4 C7_4 H7B_4 . . 110.4 ?
C8_4 C7_4 H7B_4 . . 110.4 ?
H7A_4 C7_4 H7B_4 . . 108.6 ?
C9_4 C8_4 C7_4 . . 104.3(3) ?
C9_4 C8_4 H8A_4 . . 110.9 ?
C7_4 C8_4 H8A_4 . . 110.9 ?
C9_4 C8_4 H8B_4 . . 110.9 ?
C7_4 C8_4 H8B_4 . . 110.9 ?
H8A_4 C8_4 H8B_4 . . 108.9 ?
C15_4 C9_4 C8_4 . . 117.9(3) ?
C15_4 C9_4 C10_4 . . 114.8(3) ?
C8_4 C9_4 C10_4 . . 104.1(3) ?
C15_4 C9_4 H9_4 . . 106.4 ?
C8_4 C9_4 H9_4 . . 106.4 ?
C10_4 C9_4 H9_4 . . 106.4 ?
C12_4 C10_4 C11_4 . . 107.9(3) ?
C12_4 C10_4 C9_4 . . 107.3(3) ?
C11_4 C10_4 C9_4 . . 112.2(3) ?
C12_4 C10_4 C6_4 . . 119.1(3) ?
C11_4 C10_4 C6_4 . . 109.6(3) ?
C9_4 C10_4 C6_4 . . 100.6(3) ?
C10_4 C11_4 H11A_4 . . 109.5 ?
C10_4 C11_4 H11B_4 . . 109.5 ?
H11A_4 C11_4 H11B_4 . . 109.5 ?
C10_4 C11_4 H11C_4 . . 109.5 ?
H11A_4 C11_4 H11C_4 . . 109.5 ?
H11B_4 C11_4 H11C_4 . . 109.5 ?
O2_4 C12_4 C13_4 . . 109.4(3) ?
O2_4 C12_4 C10_4 . . 110.6(3) ?
C13_4 C12_4 C10_4 . . 111.8(3) ?
O2_4 C12_4 H12_4 . . 108.3 ?
C13_4 C12_4 H12_4 . . 108.3 ?
C10_4 C12_4 H12_4 . . 108.3 ?
C12_4 C13_4 C14_4 . . 115.6(3) ?
C12_4 C13_4 H13A_4 . . 108.4 ?
C14_4 C13_4 H13A_4 . . 108.4 ?
C12_4 C13_4 H13B_4 . . 108.4 ?
C14_4 C13_4 H13B_4 . . 108.4 ?
H13A_4 C13_4 H13B_4 . . 107.5 ?
C15_4 C14_4 C13_4 . . 109.5(3) ?
C15_4 C14_4 C19_4 . . 112.8(3) ?
C13_4 C14_4 C19_4 . . 113.7(3) ?
C15_4 C14_4 H14_4 . . 106.8 ?
C13_4 C14_4 H14_4 . . 106.8 ?
C19_4 C14_4 H14_4 . . 106.8 ?
C9_4 C15_4 C16_4 . . 112.5(3) ?
C9_4 C15_4 C14_4 . . 108.4(3) ?
C16_4 C15_4 C14_4 . . 111.4(3) ?
C9_4 C15_4 H15_4 . . 108.1 ?
C16_4 C15_4 H15_4 . . 108.1 ?
C14_4 C15_4 H15_4 . . 108.1 ?
C17_4 C16_4 C15_4 . . 111.9(4) ?
C17_4 C16_4 H16A_4 . . 109.2 ?
C15_4 C16_4 H16A_4 . . 109.2 ?
C17_4 C16_4 H16B_4 . . 109.2 ?
C15_4 C16_4 H16B_4 . . 109.2 ?
H16A_4 C16_4 H16B_4 . . 107.9 ?
C16_4 C17_4 C18_4 . . 112.2(4) ?
C16_4 C17_4 H17A_4 . . 109.2 ?
C18_4 C17_4 H17A_4 . . 109.2 ?
C16_4 C17_4 H17B_4 . . 109.2 ?
C18_4 C17_4 H17B_4 . . 109.2 ?
H17A_4 C17_4 H17B_4 . . 107.9 ?
C17_4 C18_4 C24_4 . . 110.9(4) ?
C17_4 C18_4 C19_4 . . 111.8(4) ?
C24_4 C18_4 C19_4 . . 113.5(4) ?
C17_4 C18_4 H18_4 . . 106.7 ?
C24_4 C18_4 H18_4 . . 106.7 ?
C19_4 C18_4 H18_4 . . 106.7 ?
C21_4 C19_4 C20_4 . . 107.4(4) ?
C21_4 C19_4 C18_4 . . 107.9(4) ?
C20_4 C19_4 C18_4 . . 108.9(4) ?
C21_4 C19_4 C14_4 . . 112.0(3) ?
C20_4 C19_4 C14_4 . . 111.1(4) ?
C18_4 C19_4 C14_4 . . 109.6(3) ?
C19_4 C20_4 H20A_4 . . 109.5 ?
C19_4 C20_4 H20B_4 . . 109.5 ?
H20A_4 C20_4 H20B_4 . . 109.5 ?
C19_4 C20_4 H20C_4 . . 109.5 ?
H20A_4 C20_4 H20C_4 . . 109.5 ?
H20B_4 C20_4 H20C_4 . . 109.5 ?
C22_4 C21_4 C19_4 . . 113.9(4) ?
C22_4 C21_4 H21A_4 . . 108.8 ?
C19_4 C21_4 H21A_4 . . 108.8 ?
C22_4 C21_4 H21B_4 . . 108.8 ?
C19_4 C21_4 H21B_4 . . 108.8 ?
H21A_4 C21_4 H21B_4 . . 107.7 ?
C23_4 C22_4 C21_4 . . 111.2(4) ?
C23_4 C22_4 H22A_4 . . 109.4 ?
C21_4 C22_4 H22A_4 . . 109.4 ?
C23_4 C22_4 H22B_4 . . 109.4 ?
C21_4 C22_4 H22B_4 . . 109.4 ?
H22A_4 C22_4 H22B_4 . . 108.0 ?
N1_4 C23_4 C24_4 . . 110.5(4) ?
N1_4 C23_4 C22_4 . . 111.0(4) ?
C24_4 C23_4 C22_4 . . 109.9(4) ?
N1_4 C23_4 H23_4 . . 108.5 ?
C24_4 C23_4 H23_4 . . 108.5 ?
C22_4 C23_4 H23_4 . . 108.5 ?
C23_4 C24_4 C18_4 . . 114.5(4) ?
C23_4 C24_4 H24A_4 . . 108.6 ?
C18_4 C24_4 H24A_4 . . 108.6 ?
C23_4 C24_4 H24B_4 . . 108.6 ?
C18_4 C24_4 H24B_4 . . 108.6 ?
H24A_4 C24_4 H24B_4 . . 107.6 ?
C25'_4 N1_4 C23_4 . . 121.2(5) ?
C25_4 N1_4 C23_4 . . 120.7(5) ?
C25'_4 N1_4 H1N_4 . . 116(4) ?
C25_4 N1_4 H1N_4 . . 116(4) ?
C23_4 N1_4 H1N_4 . . 123(4) ?
O10_4 C25_4 N1_4 . . 122.7(7) ?
O10_4 C25_4 C26_4 . . 119.5(8) ?
N1_4 C25_4 C26_4 . . 117.7(6) ?
C27_4 C26_4 C29_4 . . 108.1(6) ?
C27_4 C26_4 C25_4 . . 110.4(6) ?
C29_4 C26_4 C25_4 . . 107.2(7) ?
C27_4 C26_4 C28_4 . . 110.0(6) ?
C29_4 C26_4 C28_4 . . 107.6(6) ?
C25_4 C26_4 C28_4 . . 113.4(6) ?
C32_4 C27_4 C26_4 . . 111.4(6) ?
C32_4 C27_4 H27A_4 . . 109.3 ?
C26_4 C27_4 H27A_4 . . 109.3 ?
C32_4 C27_4 H27B_4 . . 109.3 ?
C26_4 C27_4 H27B_4 . . 109.3 ?
H27A_4 C27_4 H27B_4 . . 108.0 ?
C26_4 C28_4 C34_4 . . 110.0(6) ?
C26_4 C28_4 H28A_4 . . 109.7 ?
C34_4 C28_4 H28A_4 . . 109.7 ?
C26_4 C28_4 H28B_4 . . 109.7 ?
C34_4 C28_4 H28B_4 . . 109.7 ?
H28A_4 C28_4 H28B_4 . . 108.2 ?
C30_4 C29_4 C26_4 . . 111.1(6) ?
C30_4 C29_4 H29A_4 . . 109.4 ?
C26_4 C29_4 H29A_4 . . 109.4 ?
C30_4 C29_4 H29B_4 . . 109.4 ?
C26_4 C29_4 H29B_4 . . 109.4 ?
H29A_4 C29_4 H29B_4 . . 108.0 ?
C35_4 C30_4 C29_4 . . 109.6(7) ?
C35_4 C30_4 C31_4 . . 107.8(7) ?
C29_4 C30_4 C31_4 . . 109.4(7) ?
C35_4 C30_4 H30_4 . . 110.0 ?
C29_4 C30_4 H30_4 . . 110.0 ?
C31_4 C30_4 H30_4 . . 110.0 ?
C32_4 C31_4 C30_4 . . 110.4(7) ?
C32_4 C31_4 H31A_4 . . 109.6 ?
C30_4 C31_4 H31A_4 . . 109.6 ?
C32_4 C31_4 H31B_4 . . 109.6 ?
C30_4 C31_4 H31B_4 . . 109.6 ?
H31A_4 C31_4 H31B_4 . . 108.1 ?
C27_4 C32_4 C31_4 . . 108.7(6) ?
C27_4 C32_4 C33_4 . . 108.7(7) ?
C31_4 C32_4 C33_4 . . 108.7(7) ?
C27_4 C32_4 H32_4 . . 110.2 ?
C31_4 C32_4 H32_4 . . 110.2 ?
C33_4 C32_4 H32_4 . . 110.2 ?
C34_4 C33_4 C32_4 . . 110.9(7) ?
C34_4 C33_4 H33A_4 . . 109.5 ?
C32_4 C33_4 H33A_4 . . 109.5 ?
C34_4 C33_4 H33B_4 . . 109.5 ?
C32_4 C33_4 H33B_4 . . 109.5 ?
H33A_4 C33_4 H33B_4 . . 108.0 ?
C35_4 C34_4 C33_4 . . 109.4(7) ?
C35_4 C34_4 C28_4 . . 109.6(7) ?
C33_4 C34_4 C28_4 . . 108.1(7) ?
C35_4 C34_4 H34_4 . . 109.9 ?
C33_4 C34_4 H34_4 . . 109.9 ?
C28_4 C34_4 H34_4 . . 109.9 ?
C30_4 C35_4 C34_4 . . 110.8(7) ?
C30_4 C35_4 H35A_4 . . 109.5 ?
C34_4 C35_4 H35A_4 . . 109.5 ?
C30_4 C35_4 H35B_4 . . 109.5 ?
C34_4 C35_4 H35B_4 . . 109.5 ?
H35A_4 C35_4 H35B_4 . . 108.1 ?
O10'_4 C25'_4 N1_4 . . 122.6(8) ?
O10'_4 C25'_4 C26'_4 . . 119.9(9) ?
N1_4 C25'_4 C26'_4 . . 117.2(6) ?
C29'_4 C26'_4 C27'_4 . . 109.4(6) ?
C29'_4 C26'_4 C25'_4 . . 107.5(6) ?
C27'_4 C26'_4 C25'_4 . . 110.5(7) ?
C29'_4 C26'_4 C28'_4 . . 107.3(6) ?
C27'_4 C26'_4 C28'_4 . . 109.4(6) ?
C25'_4 C26'_4 C28'_4 . . 112.7(7) ?
C32'_4 C27'_4 C26'_4 . . 110.9(6) ?
C32'_4 C27'_4 H27C_4 . . 109.5 ?
C26'_4 C27'_4 H27C_4 . . 109.5 ?
C32'_4 C27'_4 H27D_4 . . 109.5 ?
C26'_4 C27'_4 H27D_4 . . 109.5 ?
H27C_4 C27'_4 H27D_4 . . 108.0 ?
C34'_4 C28'_4 C26'_4 . . 110.3(6) ?
C34'_4 C28'_4 H28C_4 . . 109.6 ?
C26'_4 C28'_4 H28C_4 . . 109.6 ?
C34'_4 C28'_4 H28D_4 . . 109.6 ?
C26'_4 C28'_4 H28D_4 . . 109.6 ?
H28C_4 C28'_4 H28D_4 . . 108.1 ?
C26'_4 C29'_4 C30'_4 . . 110.8(6) ?
C26'_4 C29'_4 H29C_4 . . 109.5 ?
C30'_4 C29'_4 H29C_4 . . 109.5 ?
C26'_4 C29'_4 H29D_4 . . 109.5 ?
C30'_4 C29'_4 H29D_4 . . 109.5 ?
H29C_4 C29'_4 H29D_4 . . 108.1 ?
C35'_4 C30'_4 C29'_4 . . 109.5(7) ?
C35'_4 C30'_4 C31'_4 . . 109.0(7) ?
C29'_4 C30'_4 C31'_4 . . 109.2(6) ?
C35'_4 C30'_4 H30'_4 . . 109.7 ?
C29'_4 C30'_4 H30'_4 . . 109.7 ?
C31'_4 C30'_4 H30'_4 . . 109.7 ?
C30'_4 C31'_4 C32'_4 . . 109.6(7) ?
C30'_4 C31'_4 H31C_4 . . 109.8 ?
C32'_4 C31'_4 H31C_4 . . 109.8 ?
C30'_4 C31'_4 H31D_4 . . 109.8 ?
C32'_4 C31'_4 H31D_4 . . 109.8 ?
H31C_4 C31'_4 H31D_4 . . 108.2 ?
C27'_4 C32'_4 C33'_4 . . 109.4(7) ?
C27'_4 C32'_4 C31'_4 . . 107.7(7) ?
C33'_4 C32'_4 C31'_4 . . 109.2(7) ?
C27'_4 C32'_4 H32'_4 . . 110.2 ?
C33'_4 C32'_4 H32'_4 . . 110.2 ?
C31'_4 C32'_4 H32'_4 . . 110.2 ?
C34'_4 C33'_4 C32'_4 . . 111.2(7) ?
C34'_4 C33'_4 H33C_4 . . 109.4 ?
C32'_4 C33'_4 H33C_4 . . 109.4 ?
C34'_4 C33'_4 H33D_4 . . 109.4 ?
C32'_4 C33'_4 H33D_4 . . 109.4 ?
H33C_4 C33'_4 H33D_4 . . 108.0 ?
C33'_4 C34'_4 C35'_4 . . 108.7(7) ?
C33'_4 C34'_4 C28'_4 . . 108.1(7) ?
C35'_4 C34'_4 C28'_4 . . 110.1(7) ?
C33'_4 C34'_4 H34'_4 . . 110.0 ?
C35'_4 C34'_4 H34'_4 . . 110.0 ?
C28'_4 C34'_4 H34'_4 . . 110.0 ?
C30'_4 C35'_4 C34'_4 . . 110.6(7) ?
C30'_4 C35'_4 H35C_4 . . 109.5 ?
C34'_4 C35'_4 H35C_4 . . 109.5 ?
C30'_4 C35'_4 H35D_4 . . 109.5 ?
C34'_4 C35'_4 H35D_4 . . 109.5 ?
H35C_4 C35'_4 H35D_4 . . 108.1 ?
H1W O1W H2W . . 110(8) ?

loop_
_geom_bond_atom_site_label_1
_geom_bond_atom_site_label_2
_geom_bond_site_symmetry_2
_geom_bond_distance
_geom_bond_publ_flag
O1_1 C1_1 . 1.427(5) ?
O1_1 H1_1 . 0.88(2) ?
O2_1 C12_1 . 1.431(5) ?
O2_1 H2_1 . 0.87(2) ?
C23_1 N1_1 . 1.484(7) ?
C23_1 N1'_1 . 1.502(13) ?
C23_1 C24_1 . 1.508(8) ?
C23_1 C22_1 . 1.528(7) ?
C23_1 H23_1 . 1.0000 ?
C25_1 O3_1 . 1.239(8) ?
C25_1 N1_1 . 1.335(9) ?
C25_1 C26_1 . 1.557(8) ?
N1_1 H1N_1 . 0.83(3) ?
C26_1 C27_1 . 1.515(6) ?
C26_1 C28_1 . 1.529(7) ?
C26_1 C25'_1 . 1.531(12) ?
C26_1 C29_1 . 1.538(6) ?
C25'_1 O3'_1 . 1.233(13) ?
C25'_1 N1'_1 . 1.326(13) ?
N1'_1 H1N'_1 . 0.83(3) ?
C1_1 C2_1 . 1.508(6) ?
C1_1 H1A_1 . 0.9900 ?
C1_1 H1B_1 . 0.9900 ?
C2_1 C3_1 . 1.526(6) ?
C2_1 H2A_1 . 0.9900 ?
C2_1 H2B_1 . 0.9900 ?
C3_1 C4_1 . 1.541(6) ?
C3_1 H3A_1 . 0.9900 ?
C3_1 H3B_1 . 0.9900 ?
C4_1 C6_1 . 1.523(6) ?
C4_1 C5_1 . 1.526(6) ?
C4_1 H4_1 . 1.0000 ?
C5_1 H5A_1 . 0.9800 ?
C5_1 H5B_1 . 0.9800 ?
C5_1 H5C_1 . 0.9800 ?
C6_1 C10_1 . 1.556(6) ?
C6_1 C7_1 . 1.559(6) ?
C6_1 H6_1 . 1.0000 ?
C7_1 C8_1 . 1.544(6) ?
C7_1 H7A_1 . 0.9900 ?
C7_1 H7B_1 . 0.9900 ?
C8_1 C9_1 . 1.528(6) ?
C8_1 H8A_1 . 0.9900 ?
C8_1 H8B_1 . 0.9900 ?
C9_1 C15_1 . 1.525(6) ?
C9_1 C10_1 . 1.535(6) ?
C9_1 H9_1 . 1.0000 ?
C10_1 C12_1 . 1.539(6) ?
C10_1 C11_1 . 1.540(6) ?
C11_1 H11A_1 . 0.9800 ?
C11_1 H11B_1 . 0.9800 ?
C11_1 H11C_1 . 0.9800 ?
C12_1 C13_1 . 1.535(6) ?
C12_1 H12_1 . 1.0000 ?
C13_1 C14_1 . 1.538(6) ?
C13_1 H13A_1 . 0.9900 ?
C13_1 H13B_1 . 0.9900 ?
C14_1 C15_1 . 1.546(6) ?
C14_1 C19_1 . 1.551(6) ?
C14_1 H14_1 . 1.0000 ?
C15_1 C16_1 . 1.514(7) ?
C15_1 H15_1 . 1.0000 ?
C16_1 C17_1 . 1.536(7) ?
C16_1 H16A_1 . 0.9900 ?
C16_1 H16B_1 . 0.9900 ?
C17_1 C18_1 . 1.532(7) ?
C17_1 H17A_1 . 0.9900 ?
C17_1 H17B_1 . 0.9900 ?
C18_1 C24_1 . 1.516(7) ?
C18_1 C19_1 . 1.543(6) ?
C18_1 H18_1 . 1.0000 ?
C19_1 C21_1 . 1.536(6) ?
C19_1 C20_1 . 1.544(6) ?
C20_1 H20A_1 . 0.9800 ?
C20_1 H20B_1 . 0.9800 ?
C20_1 H20C_1 . 0.9800 ?
C21_1 C22_1 . 1.526(6) ?
C21_1 H21A_1 . 0.9900 ?
C21_1 H21B_1 . 0.9900 ?
C22_1 H22A_1 . 0.9900 ?
C22_1 H22B_1 . 0.9900 ?
C24_1 H24A_1 . 0.9900 ?
C24_1 H24B_1 . 0.9900 ?
C27_1 C32_1 . 1.541(6) ?
C27_1 H27A_1 . 0.9900 ?
C27_1 H27B_1 . 0.9900 ?
C28_1 C34_1 . 1.536(7) ?
C28_1 H28A_1 . 0.9900 ?
C28_1 H28B_1 . 0.9900 ?
C29_1 C30_1 . 1.532(7) ?
C29_1 H29A_1 . 0.9900 ?
C29_1 H29B_1 . 0.9900 ?
C30_1 C35_1 . 1.519(6) ?
C30_1 C31_1 . 1.527(7) ?
C30_1 H30_1 . 1.0000 ?
C31_1 C32_1 . 1.535(7) ?
C31_1 H31A_1 . 0.9900 ?
C31_1 H31B_1 . 0.9900 ?
C32_1 C33_1 . 1.537(7) ?
C32_1 H32_1 . 1.0000 ?
C33_1 C34_1 . 1.507(7) ?
C33_1 H33A_1 . 0.9900 ?
C33_1 H33B_1 . 0.9900 ?
C34_1 C35_1 . 1.528(6) ?
C34_1 H34_1 . 1.0000 ?
C35_1 H35A_1 . 0.9900 ?
C35_1 H35B_1 . 0.9900 ?
O1_2 C1_2 . 1.402(6) ?
O1_2 H1_2 . 0.88(2) ?
O2_2 C12_2 . 1.431(5) ?
O2_2 H2_2 . 0.87(2) ?
O3_2 C25_2 . 1.216(6) ?
N1_2 C25_2 . 1.329(6) ?
N1_2 C23_2 . 1.473(6) ?
N1_2 H1N_2 . 0.83(3) ?
C1_2 C2_2 . 1.524(7) ?
C1_2 H1A_2 . 0.9900 ?
C1_2 H1B_2 . 0.9900 ?
C2_2 C3_2 . 1.514(7) ?
C2_2 H2A_2 . 0.9900 ?
C2_2 H2B_2 . 0.9900 ?
C3_2 C4_2 . 1.526(6) ?
C3_2 H3A_2 . 0.9900 ?
C3_2 H3B_2 . 0.9900 ?
C4_2 C5_2 . 1.531(6) ?
C4_2 C6_2 . 1.536(6) ?
C4_2 H4_2 . 1.0000 ?
C5_2 H5A_2 . 0.9800 ?
C5_2 H5B_2 . 0.9800 ?
C5_2 H5C_2 . 0.9800 ?
C6_2 C10_2 . 1.559(6) ?
C6_2 C7_2 . 1.563(6) ?
C6_2 H6_2 . 1.0000 ?
C7_2 C8_2 . 1.536(7) ?
C7_2 H7A_2 . 0.9900 ?
C7_2 H7B_2 . 0.9900 ?
C8_2 C9_2 . 1.528(6) ?
C8_2 H8A_2 . 0.9900 ?
C8_2 H8B_2 . 0.9900 ?
C9_2 C15_2 . 1.516(6) ?
C9_2 C10_2 . 1.538(6) ?
C9_2 H9_2 . 1.0000 ?
C10_2 C12_2 . 1.536(6) ?
C10_2 C11_2 . 1.546(6) ?
C11_2 H11A_2 . 0.9800 ?
C11_2 H11B_2 . 0.9800 ?
C11_2 H11C_2 . 0.9800 ?
C12_2 C13_2 . 1.538(6) ?
C12_2 H12_2 . 1.0000 ?
C13_2 C14_2 . 1.537(6) ?
C13_2 H13A_2 . 0.9900 ?
C13_2 H13B_2 . 0.9900 ?
C14_2 C15_2 . 1.543(6) ?
C14_2 C19_2 . 1.556(6) ?
C14_2 H14_2 . 1.0000 ?
C15_2 C16_2 . 1.537(6) ?
C15_2 H15_2 . 1.0000 ?
C16_2 C17_2 . 1.520(7) ?
C16_2 H16A_2 . 0.9900 ?
C16_2 H16B_2 . 0.9900 ?
C17_2 C18_2 . 1.520(7) ?
C17_2 H17A_2 . 0.9900 ?
C17_2 H17B_2 . 0.9900 ?
C18_2 C24_2 . 1.534(6) ?
C18_2 C19_2 . 1.561(6) ?
C18_2 H18_2 . 1.0000 ?
C19_2 C21_2 . 1.531(7) ?
C19_2 C20_2 . 1.539(6) ?
C20_2 H20A_2 . 0.9800 ?
C20_2 H20B_2 . 0.9800 ?
C20_2 H20C_2 . 0.9800 ?
C21_2 C22_2 . 1.530(7) ?
C21_2 H21A_2 . 0.9900 ?
C21_2 H21B_2 . 0.9900 ?
C22_2 C23_2 . 1.517(7) ?
C22_2 H22A_2 . 0.9900 ?
C22_2 H22B_2 . 0.9900 ?
C23_2 C24_2 . 1.515(7) ?
C23_2 H23_2 . 1.0000 ?
C24_2 H24A_2 . 0.9900 ?
C24_2 H24B_2 . 0.9900 ?
C25_2 C26_2 . 1.519(7) ?
C26_2 C28_2 . 1.527(6) ?
C26_2 C27_2 . 1.528(7) ?
C26_2 C29_2 . 1.548(7) ?
C27_2 C32_2 . 1.546(7) ?
C27_2 H27A_2 . 0.9900 ?
C27_2 H27B_2 . 0.9900 ?
C28_2 C34_2 . 1.531(7) ?
C28_2 H28A_2 . 0.9900 ?
C28_2 H28B_2 . 0.9900 ?
C29_2 C30_2 . 1.534(7) ?
C29_2 H29A_2 . 0.9900 ?
C29_2 H29B_2 . 0.9900 ?
C30_2 C31_2 . 1.516(7) ?
C30_2 C35_2 . 1.519(7) ?
C30_2 H30_2 . 1.0000 ?
C31_2 C32_2 . 1.525(8) ?
C31_2 H31A_2 . 0.9900 ?
C31_2 H31B_2 . 0.9900 ?
C32_2 C33_2 . 1.526(8) ?
C32_2 H32_2 . 1.0000 ?
C33_2 C34_2 . 1.508(8) ?
C33_2 H33A_2 . 0.9900 ?
C33_2 H33B_2 . 0.9900 ?
C34_2 C35_2 . 1.523(7) ?
C34_2 H34_2 . 1.0000 ?
C35_2 H35A_2 . 0.9900 ?
C35_2 H35B_2 . 0.9900 ?
O1_3 C1_3 . 1.416(6) ?
O1_3 H1_3 . 0.88(2) ?
O2_3 C12_3 . 1.437(5) ?
O2_3 H2_3 . 0.87(2) ?
O3_3 C25_3 . 1.235(5) ?
N1_3 C25_3 . 1.336(6) ?
N1_3 C23_3 . 1.473(6) ?
N1_3 H1N_3 . 0.83(3) ?
C1_3 C2_3 . 1.503(6) ?
C1_3 H1A_3 . 0.9900 ?
C1_3 H1B_3 . 0.9900 ?
C2_3 C3_3 . 1.527(6) ?
C2_3 H2A_3 . 0.9900 ?
C2_3 H2B_3 . 0.9900 ?
C3_3 C4_3 . 1.521(6) ?
C3_3 H3A_3 . 0.9900 ?
C3_3 H3B_3 . 0.9900 ?
C4_3 C6_3 . 1.535(6) ?
C4_3 C5_3 . 1.538(6) ?
C4_3 H4_3 . 1.0000 ?
C5_3 H5A_3 . 0.9800 ?
C5_3 H5B_3 . 0.9800 ?
C5_3 H5C_3 . 0.9800 ?
C6_3 C10_3 . 1.555(6) ?
C6_3 C7_3 . 1.556(6) ?
C6_3 H6_3 . 1.0000 ?
C7_3 C8_3 . 1.541(6) ?
C7_3 H7A_3 . 0.9900 ?
C7_3 H7B_3 . 0.9900 ?
C8_3 C9_3 . 1.527(6) ?
C8_3 H8A_3 . 0.9900 ?
C8_3 H8B_3 . 0.9900 ?
C9_3 C15_3 . 1.525(6) ?
C9_3 C10_3 . 1.551(6) ?
C9_3 H9_3 . 1.0000 ?
C10_3 C11_3 . 1.526(6) ?
C10_3 C12_3 . 1.538(6) ?
C11_3 H11A_3 . 0.9800 ?
C11_3 H11B_3 . 0.9800 ?
C11_3 H11C_3 . 0.9800 ?
C12_3 C13_3 . 1.532(6) ?
C12_3 H12_3 . 1.0000 ?
C13_3 C14_3 . 1.536(6) ?
C13_3 H13A_3 . 0.9900 ?
C13_3 H13B_3 . 0.9900 ?
C14_3 C15_3 . 1.543(6) ?
C14_3 C19_3 . 1.554(6) ?
C14_3 H14_3 . 1.0000 ?
C15_3 C16_3 . 1.533(6) ?
C15_3 H15_3 . 1.0000 ?
C16_3 C17_3 . 1.530(6) ?
C16_3 H16A_3 . 0.9900 ?
C16_3 H16B_3 . 0.9900 ?
C17_3 C18_3 . 1.533(6) ?
C17_3 H17A_3 . 0.9900 ?
C17_3 H17B_3 . 0.9900 ?
C18_3 C24_3 . 1.530(6) ?
C18_3 C19_3 . 1.553(6) ?
C18_3 H18_3 . 1.0000 ?
C19_3 C20_3 . 1.535(6) ?
C19_3 C21_3 . 1.537(6) ?
C20_3 H20A_3 . 0.9800 ?
C20_3 H20B_3 . 0.9800 ?
C20_3 H20C_3 . 0.9800 ?
C21_3 C22_3 . 1.502(7) ?
C21_3 H21A_3 . 0.9900 ?
C21_3 H21B_3 . 0.9900 ?
C22_3 C23_3 . 1.529(7) ?
C22_3 H22A_3 . 0.9900 ?
C22_3 H22B_3 . 0.9900 ?
C23_3 C24_3 . 1.534(7) ?
C23_3 H23_3 . 1.0000 ?
C24_3 H24A_3 . 0.9900 ?
C24_3 H24B_3 . 0.9900 ?
C25_3 C26_3 . 1.524(6) ?
C26_3 C29_3 . 1.531(6) ?
C26_3 C28_3 . 1.536(6) ?
C26_3 C27_3 . 1.538(6) ?
C27_3 C32_3 . 1.533(7) ?
C27_3 H27A_3 . 0.9900 ?
C27_3 H27B_3 . 0.9900 ?
C28_3 C34_3 . 1.527(7) ?
C28_3 H28A_3 . 0.9900 ?
C28_3 H28B_3 . 0.9900 ?
C29_3 C30_3 . 1.530(7) ?
C29_3 H29A_3 . 0.9900 ?
C29_3 H29B_3 . 0.9900 ?
C30_3 C31_3 . 1.512(8) ?
C30_3 C35_3 . 1.522(8) ?
C30_3 H30_3 . 1.0000 ?
C31_3 C32_3 . 1.519(7) ?
C31_3 H31A_3 . 0.9900 ?
C31_3 H31B_3 . 0.9900 ?
C32_3 C33_3 . 1.523(7) ?
C32_3 H32_3 . 1.0000 ?
C33_3 C34_3 . 1.516(7) ?
C33_3 H33A_3 . 0.9900 ?
C33_3 H33B_3 . 0.9900 ?
C34_3 C35_3 . 1.503(7) ?
C34_3 H34_3 . 1.0000 ?
C35_3 H35A_3 . 0.9900 ?
C35_3 H35B_3 . 0.9900 ?
O1_4 C1_4 . 1.447(6) ?
O1_4 H1_4 . 0.88(2) ?
O2_4 C12_4 . 1.440(5) ?
O2_4 H2_4 . 0.74(5) ?
C1_4 C2_4 . 1.501(6) ?
C1_4 H1A_4 . 0.9900 ?
C1_4 H1B_4 . 0.9900 ?
C2_4 C3_4 . 1.536(6) ?
C2_4 H2A_4 . 0.9900 ?
C2_4 H2B_4 . 0.9900 ?
C3_4 C4_4 . 1.541(6) ?
C3_4 H3A_4 . 0.9900 ?
C3_4 H3B_4 . 0.9900 ?
C4_4 C5_4 . 1.529(6) ?
C4_4 C6_4 . 1.543(6) ?
C4_4 H4_4 . 1.0000 ?
C5_4 H5A_4 . 0.9800 ?
C5_4 H5B_4 . 0.9800 ?
C5_4 H5C_4 . 0.9800 ?
C6_4 C10_4 . 1.549(6) ?
C6_4 C7_4 . 1.551(6) ?
C6_4 H6_4 . 1.0000 ?
C7_4 C8_4 . 1.554(6) ?
C7_4 H7A_4 . 0.9900 ?
C7_4 H7B_4 . 0.9900 ?
C8_4 C9_4 . 1.532(6) ?
C8_4 H8A_4 . 0.9900 ?
C8_4 H8B_4 . 0.9900 ?
C9_4 C15_4 . 1.523(6) ?
C9_4 C10_4 . 1.546(6) ?
C9_4 H9_4 . 1.0000 ?
C10_4 C12_4 . 1.531(6) ?
C10_4 C11_4 . 1.536(6) ?
C11_4 H11A_4 . 0.9800 ?
C11_4 H11B_4 . 0.9800 ?
C11_4 H11C_4 . 0.9800 ?
C12_4 C13_4 . 1.529(6) ?
C12_4 H12_4 . 1.0000 ?
C13_4 C14_4 . 1.539(6) ?
C13_4 H13A_4 . 0.9900 ?
C13_4 H13B_4 . 0.9900 ?
C14_4 C15_4 . 1.536(6) ?
C14_4 C19_4 . 1.556(6) ?
C14_4 H14_4 . 1.0000 ?
C15_4 C16_4 . 1.529(6) ?
C15_4 H15_4 . 1.0000 ?
C16_4 C17_4 . 1.528(6) ?
C16_4 H16A_4 . 0.9900 ?
C16_4 H16B_4 . 0.9900 ?
C17_4 C18_4 . 1.528(6) ?
C17_4 H17A_4 . 0.9900 ?
C17_4 H17B_4 . 0.9900 ?
C18_4 C24_4 . 1.530(6) ?
C18_4 C19_4 . 1.545(6) ?
C18_4 H18_4 . 1.0000 ?
C19_4 C21_4 . 1.531(6) ?
C19_4 C20_4 . 1.543(6) ?
C20_4 H20A_4 . 0.9800 ?
C20_4 H20B_4 . 0.9800 ?
C20_4 H20C_4 . 0.9800 ?
C21_4 C22_4 . 1.525(7) ?
C21_4 H21A_4 . 0.9900 ?
C21_4 H21B_4 . 0.9900 ?
C22_4 C23_4 . 1.520(7) ?
C22_4 H22A_4 . 0.9900 ?
C22_4 H22B_4 . 0.9900 ?
C23_4 N1_4 . 1.460(6) ?
C23_4 C24_4 . 1.518(7) ?
C23_4 H23_4 . 1.0000 ?
C24_4 H24A_4 . 0.9900 ?
C24_4 H24B_4 . 0.9900 ?
N1_4 C25'_4 . 1.367(9) ?
N1_4 C25_4 . 1.370(9) ?
N1_4 H1N_4 . 0.83(3) ?
C25_4 O10_4 . 1.224(9) ?
C25_4 C26_4 . 1.531(8) ?
C26_4 C27_4 . 1.525(9) ?
C26_4 C29_4 . 1.529(9) ?
C26_4 C28_4 . 1.537(9) ?
C27_4 C32_4 . 1.518(10) ?
C27_4 H27A_4 . 0.9900 ?
C27_4 H27B_4 . 0.9900 ?
C28_4 C34_4 . 1.542(9) ?
C28_4 H28A_4 . 0.9900 ?
C28_4 H28B_4 . 0.9900 ?
C29_4 C30_4 . 1.526(10) ?
C29_4 H29A_4 . 0.9900 ?
C29_4 H29B_4 . 0.9900 ?
C30_4 C35_4 . 1.512(10) ?
C30_4 C31_4 . 1.536(9) ?
C30_4 H30_4 . 1.0000 ?
C31_4 C32_4 . 1.529(9) ?
C31_4 H31A_4 . 0.9900 ?
C31_4 H31B_4 . 0.9900 ?
C32_4 C33_4 . 1.532(10) ?
C32_4 H32_4 . 1.0000 ?
C33_4 C34_4 . 1.522(10) ?
C33_4 H33A_4 . 0.9900 ?
C33_4 H33B_4 . 0.9900 ?
C34_4 C35_4 . 1.520(11) ?
C34_4 H34_4 . 1.0000 ?
C35_4 H35A_4 . 0.9900 ?
C35_4 H35B_4 . 0.9900 ?
C25'_4 O10'_4 . 1.220(10) ?
C25'_4 C26'_4 . 1.531(9) ?
C26'_4 C29'_4 . 1.523(9) ?
C26'_4 C27'_4 . 1.524(10) ?
C26'_4 C28'_4 . 1.542(9) ?
C27'_4 C32'_4 . 1.520(10) ?
C27'_4 H27C_4 . 0.9900 ?
C27'_4 H27D_4 . 0.9900 ?
C28'_4 C34'_4 . 1.537(9) ?
C28'_4 H28C_4 . 0.9900 ?
C28'_4 H28D_4 . 0.9900 ?
C29'_4 C30'_4 . 1.529(9) ?
C29'_4 H29C_4 . 0.9900 ?
C29'_4 H29D_4 . 0.9900 ?
C30'_4 C35'_4 . 1.513(10) ?
C30'_4 C31'_4 . 1.529(9) ?
C30'_4 H30'_4 . 1.0000 ?
C31'_4 C32'_4 . 1.547(10) ?
C31'_4 H31C_4 . 0.9900 ?
C31'_4 H31D_4 . 0.9900 ?
C32'_4 C33'_4 . 1.532(11) ?
C32'_4 H32'_4 . 1.0000 ?
C33'_4 C34'_4 . 1.510(11) ?
C33'_4 H33C_4 . 0.9900 ?
C33'_4 H33D_4 . 0.9900 ?
C34'_4 C35'_4 . 1.519(10) ?
C34'_4 H34'_4 . 1.0000 ?
C35'_4 H35C_4 . 0.9900 ?
C35'_4 H35D_4 . 0.9900 ?
O1W H1W . 0.855(15) ?
O1W H2W . 0.858(15) ?

loop_
_geom_hbond_atom_site_label_D
_geom_hbond_atom_site_label_H
_geom_hbond_atom_site_label_A
_geom_hbond_site_symmetry_A
_geom_hbond_distance_DH
_geom_hbond_distance_HA
_geom_hbond_distance_DA
_geom_hbond_angle_DHA
_geom_hbond_publ_flag
O1_1 H1_1 O1_4 . 0.88(2) 1.85(3) 2.717(5) 172(6) yes
O2_1 H2_1 O3_3 1_656 0.87(2) 2.02(3) 2.882(4) 170(5) yes
O1_2 H1_2 O1_3 1_554 0.88(2) 1.86(4) 2.686(5) 154(7) yes
O2_2 H2_2 O1_1 . 0.87(2) 1.93(3) 2.795(4) 171(5) yes
C22_2 H22A_2 O3_2 . 0.99 2.64 3.159(7) 112.8 yes
O1_3 H1_3 O3_2 . 0.88(2) 1.76(3) 2.627(5) 167(6) yes
O2_3 H2_3 O2_2 . 0.87(2) 2.05(3) 2.913(4) 173(5) yes
O1_4 H1_4 O3_1 1_554 0.88(2) 1.92(3) 2.796(6) 174(6) yes
O1_4 H1_4 O3'_1 1_554 0.88(2) 2.20(5) 2.881(14) 135(5) yes
O2_4 H2_4 O2_1 1_554 0.74(5) 2.16(5) 2.869(4) 163(6) yes
C22_4 H22A_4 O10_4 . 0.99 2.58 3.152(13) 116.4 yes
O1W H1W O2_4 . 0.855(15) 2.16(2) 3.001(5) 170(7) yes
O1W H2W O1_2 . 0.858(15) 1.93(3) 2.762(6) 165(8) yes

loop_
_geom_torsion_atom_site_label_1
_geom_torsion_atom_site_label_2
_geom_torsion_atom_site_label_3
_geom_torsion_atom_site_label_4
_geom_torsion_site_symmetry_1
_geom_torsion_site_symmetry_2
_geom_torsion_site_symmetry_3
_geom_torsion_site_symmetry_4
_geom_torsion
_geom_torsion_publ_flag
O3_1 C25_1 N1_1 C23_1 . . . . -4.8(13) ?
C26_1 C25_1 N1_1 C23_1 . . . . 170.1(6) ?
C24_1 C23_1 N1_1 C25_1 . . . . -140.9(8) ?
C22_1 C23_1 N1_1 C25_1 . . . . 94.1(9) ?
O3_1 C25_1 C26_1 C27_1 . . . . -4.5(9) ?
N1_1 C25_1 C26_1 C27_1 . . . . -179.2(7) ?
O3_1 C25_1 C26_1 C28_1 . . . . 115.3(7) ?
N1_1 C25_1 C26_1 C28_1 . . . . -59.4(8) ?
O3_1 C25_1 C26_1 C29_1 . . . . -122.3(7) ?
N1_1 C25_1 C26_1 C29_1 . . . . 63.0(8) ?
C27_1 C26_1 C25'_1 O3'_1 . . . . -48(3) ?
C28_1 C26_1 C25'_1 O3'_1 . . . . 67(2) ?
C29_1 C26_1 C25'_1 O3'_1 . . . . -176.5(17) ?
C27_1 C26_1 C25'_1 N1'_1 . . . . 136(2) ?
C28_1 C26_1 C25'_1 N1'_1 . . . . -110(3) ?
C29_1 C26_1 C25'_1 N1'_1 . . . . 7(3) ?
O3'_1 C25'_1 N1'_1 C23_1 . . . . -8(4) ?
C26_1 C25'_1 N1'_1 C23_1 . . . . 167.8(16) ?
C24_1 C23_1 N1'_1 C25'_1 . . . . -93(3) ?
C22_1 C23_1 N1'_1 C25'_1 . . . . 143(2) ?
O1_1 C1_1 C2_1 C3_1 . . . . 154.6(4) ?
C1_1 C2_1 C3_1 C4_1 . . . . 63.1(5) ?
C2_1 C3_1 C4_1 C6_1 . . . . -156.5(4) ?
C2_1 C3_1 C4_1 C5_1 . . . . 77.6(5) ?
C5_1 C4_1 C6_1 C10_1 . . . . -59.8(5) ?
C3_1 C4_1 C6_1 C10_1 . . . . 176.3(4) ?
C5_1 C4_1 C6_1 C7_1 . . . . -179.6(4) ?
C3_1 C4_1 C6_1 C7_1 . . . . 56.5(5) ?
C4_1 C6_1 C7_1 C8_1 . . . . 147.6(4) ?
C10_1 C6_1 C7_1 C8_1 . . . . 18.6(5) ?
C6_1 C7_1 C8_1 C9_1 . . . . 9.4(5) ?
C7_1 C8_1 C9_1 C15_1 . . . . -163.2(4) ?
C7_1 C8_1 C9_1 C10_1 . . . . -34.7(5) ?
C15_1 C9_1 C10_1 C12_1 . . . . -57.3(5) ?
C8_1 C9_1 C10_1 C12_1 . . . . 171.8(4) ?
C15_1 C9_1 C10_1 C11_1 . . . . 61.8(5) ?
C8_1 C9_1 C10_1 C11_1 . . . . -69.1(5) ?
C15_1 C9_1 C10_1 C6_1 . . . . 177.4(4) ?
C8_1 C9_1 C10_1 C6_1 . . . . 46.6(4) ?
C4_1 C6_1 C10_1 C9_1 . . . . -163.7(4) ?
C7_1 C6_1 C10_1 C9_1 . . . . -39.0(4) ?
C4_1 C6_1 C10_1 C12_1 . . . . 77.9(5) ?
C7_1 C6_1 C10_1 C12_1 . . . . -157.5(4) ?
C4_1 C6_1 C10_1 C11_1 . . . . -45.4(5) ?
C7_1 C6_1 C10_1 C11_1 . . . . 79.2(4) ?
C9_1 C10_1 C12_1 O2_1 . . . . -70.7(4) ?
C11_1 C10_1 C12_1 O2_1 . . . . 167.3(3) ?
C6_1 C10_1 C12_1 O2_1 . . . . 43.4(5) ?
C9_1 C10_1 C12_1 C13_1 . . . . 51.6(4) ?
C11_1 C10_1 C12_1 C13_1 . . . . -70.4(4) ?
C6_1 C10_1 C12_1 C13_1 . . . . 165.7(4) ?
O2_1 C12_1 C13_1 C14_1 . . . . 68.6(4) ?
C10_1 C12_1 C13_1 C14_1 . . . . -53.6(5) ?
C12_1 C13_1 C14_1 C15_1 . . . . 55.3(5) ?
C12_1 C13_1 C14_1 C19_1 . . . . -177.1(3) ?
C8_1 C9_1 C15_1 C16_1 . . . . -52.0(6) ?
C10_1 C9_1 C15_1 C16_1 . . . . -175.6(4) ?
C8_1 C9_1 C15_1 C14_1 . . . . -176.3(4) ?
C10_1 C9_1 C15_1 C14_1 . . . . 60.0(5) ?
C13_1 C14_1 C15_1 C16_1 . . . . -179.3(4) ?
C19_1 C14_1 C15_1 C16_1 . . . . 51.9(5) ?
C13_1 C14_1 C15_1 C9_1 . . . . -56.1(5) ?
C19_1 C14_1 C15_1 C9_1 . . . . 175.1(4) ?
C9_1 C15_1 C16_1 C17_1 . . . . -172.1(4) ?
C14_1 C15_1 C16_1 C17_1 . . . . -50.3(6) ?
C15_1 C16_1 C17_1 C18_1 . . . . 53.2(6) ?
C16_1 C17_1 C18_1 C24_1 . . . . 67.8(6) ?
C16_1 C17_1 C18_1 C19_1 . . . . -58.1(6) ?
C24_1 C18_1 C19_1 C21_1 . . . . 55.8(5) ?
C17_1 C18_1 C19_1 C21_1 . . . . -179.0(4) ?
C24_1 C18_1 C19_1 C20_1 . . . . 171.1(4) ?
C17_1 C18_1 C19_1 C20_1 . . . . -63.8(5) ?
C24_1 C18_1 C19_1 C14_1 . . . . -66.7(5) ?
C17_1 C18_1 C19_1 C14_1 . . . . 58.5(5) ?
C13_1 C14_1 C19_1 C21_1 . . . . 59.9(5) ?
C15_1 C14_1 C19_1 C21_1 . . . . -174.1(4) ?
C13_1 C14_1 C19_1 C18_1 . . . . 179.0(4) ?
C15_1 C14_1 C19_1 C18_1 . . . . -55.0(5) ?
C13_1 C14_1 C19_1 C20_1 . . . . -59.3(5) ?
C15_1 C14_1 C19_1 C20_1 . . . . 66.7(5) ?
C18_1 C19_1 C21_1 C22_1 . . . . -57.5(5) ?
C20_1 C19_1 C21_1 C22_1 . . . . -175.5(4) ?
C14_1 C19_1 C21_1 C22_1 . . . . 62.3(5) ?
C19_1 C21_1 C22_1 C23_1 . . . . 54.0(5) ?
N1_1 C23_1 C22_1 C21_1 . . . . 75.5(6) ?
N1'_1 C23_1 C22_1 C21_1 . . . . 83.6(10) ?
C24_1 C23_1 C22_1 C21_1 . . . . -46.5(5) ?
N1_1 C23_1 C24_1 C18_1 . . . . -78.5(6) ?
N1'_1 C23_1 C24_1 C18_1 . . . . -70.5(9) ?
C22_1 C23_1 C24_1 C18_1 . . . . 46.9(6) ?
C17_1 C18_1 C24_1 C23_1 . . . . -178.4(4) ?
C19_1 C18_1 C24_1 C23_1 . . . . -52.8(5) ?
C28_1 C26_1 C27_1 C32_1 . . . . 59.2(5) ?
C25'_1 C26_1 C27_1 C32_1 . . . . 166.7(10) ?
C29_1 C26_1 C27_1 C32_1 . . . . -59.6(5) ?
C25_1 C26_1 C27_1 C32_1 . . . . -178.3(4) ?
C27_1 C26_1 C28_1 C34_1 . . . . -59.4(5) ?
C25'_1 C26_1 C28_1 C34_1 . . . . -176.8(7) ?
C29_1 C26_1 C28_1 C34_1 . . . . 59.2(5) ?
C25_1 C26_1 C28_1 C34_1 . . . . -177.9(4) ?
C27_1 C26_1 C29_1 C30_1 . . . . 60.1(5) ?
C28_1 C26_1 C29_1 C30_1 . . . . -58.7(5) ?
C25'_1 C26_1 C29_1 C30_1 . . . . -169.3(12) ?
C25_1 C26_1 C29_1 C30_1 . . . . 176.5(4) ?
C26_1 C29_1 C30_1 C35_1 . . . . 59.4(5) ?
C26_1 C29_1 C30_1 C31_1 . . . . -60.7(5) ?
C35_1 C30_1 C31_1 C32_1 . . . . -59.8(5) ?
C29_1 C30_1 C31_1 C32_1 . . . . 60.6(5) ?
C30_1 C31_1 C32_1 C33_1 . . . . 59.3(5) ?
C30_1 C31_1 C32_1 C27_1 . . . . -59.8(5) ?
C26_1 C27_1 C32_1 C31_1 . . . . 59.8(5) ?
C26_1 C27_1 C32_1 C33_1 . . . . -59.0(5) ?
C31_1 C32_1 C33_1 C34_1 . . . . -60.0(5) ?
C27_1 C32_1 C33_1 C34_1 . . . . 58.9(5) ?
C32_1 C33_1 C34_1 C35_1 . . . . 60.7(5) ?
C32_1 C33_1 C34_1 C28_1 . . . . -59.8(5) ?
C26_1 C28_1 C34_1 C33_1 . . . . 60.4(5) ?
C26_1 C28_1 C34_1 C35_1 . . . . -60.3(5) ?
C31_1 C30_1 C35_1 C34_1 . . . . 59.9(5) ?
C29_1 C30_1 C35_1 C34_1 . . . . -59.9(5) ?
C33_1 C34_1 C35_1 C30_1 . . . . -60.6(5) ?
C28_1 C34_1 C35_1 C30_1 . . . . 60.2(5) ?
O1_2 C1_2 C2_2 C3_2 . . . . -177.7(4) ?
C1_2 C2_2 C3_2 C4_2 . . . . 170.1(4) ?
C2_2 C3_2 C4_2 C5_2 . . . . 64.9(5) ?
C2_2 C3_2 C4_2 C6_2 . . . . -170.7(4) ?
C3_2 C4_2 C6_2 C10_2 . . . . 172.5(4) ?
C5_2 C4_2 C6_2 C10_2 . . . . -64.2(5) ?
C3_2 C4_2 C6_2 C7_2 . . . . 52.5(5) ?
C5_2 C4_2 C6_2 C7_2 . . . . 175.8(4) ?
C4_2 C6_2 C7_2 C8_2 . . . . 150.0(4) ?
C10_2 C6_2 C7_2 C8_2 . . . . 21.0(4) ?
C6_2 C7_2 C8_2 C9_2 . . . . 6.9(5) ?
C7_2 C8_2 C9_2 C15_2 . . . . -162.2(4) ?
C7_2 C8_2 C9_2 C10_2 . . . . -33.0(4) ?
C15_2 C9_2 C10_2 C12_2 . . . . -58.1(4) ?
C8_2 C9_2 C10_2 C12_2 . . . . 170.5(3) ?
C15_2 C9_2 C10_2 C11_2 . . . . 61.3(5) ?
C8_2 C9_2 C10_2 C11_2 . . . . -70.1(4) ?
C15_2 C9_2 C10_2 C6_2 . . . . 177.4(3) ?
C8_2 C9_2 C10_2 C6_2 . . . . 46.0(4) ?
C4_2 C6_2 C10_2 C12_2 . . . . 77.1(5) ?
C7_2 C6_2 C10_2 C12_2 . . . . -157.8(4) ?
C4_2 C6_2 C10_2 C9_2 . . . . -165.2(4) ?
C7_2 C6_2 C10_2 C9_2 . . . . -40.1(4) ?
C4_2 C6_2 C10_2 C11_2 . . . . -46.9(5) ?
C7_2 C6_2 C10_2 C11_2 . . . . 78.2(4) ?
C9_2 C10_2 C12_2 O2_2 . . . . -72.9(4) ?
C11_2 C10_2 C12_2 O2_2 . . . . 165.1(3) ?
C6_2 C10_2 C12_2 O2_2 . . . . 40.4(5) ?
C9_2 C10_2 C12_2 C13_2 . . . . 49.4(4) ?
C11_2 C10_2 C12_2 C13_2 . . . . -72.6(4) ?
C6_2 C10_2 C12_2 C13_2 . . . . 162.7(3) ?
O2_2 C12_2 C13_2 C14_2 . . . . 71.0(4) ?
C10_2 C12_2 C13_2 C14_2 . . . . -52.0(5) ?
C12_2 C13_2 C14_2 C15_2 . . . . 55.6(4) ?
C12_2 C13_2 C14_2 C19_2 . . . . -177.5(4) ?
C8_2 C9_2 C15_2 C16_2 . . . . -48.9(5) ?
C10_2 C9_2 C15_2 C16_2 . . . . -173.4(4) ?
C8_2 C9_2 C15_2 C14_2 . . . . -173.0(4) ?
C10_2 C9_2 C15_2 C14_2 . . . . 62.5(4) ?
C13_2 C14_2 C15_2 C9_2 . . . . -57.5(4) ?
C19_2 C14_2 C15_2 C9_2 . . . . 174.9(3) ?
C13_2 C14_2 C15_2 C16_2 . . . . 178.7(3) ?
C19_2 C14_2 C15_2 C16_2 . . . . 51.2(5) ?
C9_2 C15_2 C16_2 C17_2 . . . . -173.9(4) ?
C14_2 C15_2 C16_2 C17_2 . . . . -52.7(5) ?
C15_2 C16_2 C17_2 C18_2 . . . . 55.6(5) ?
C16_2 C17_2 C18_2 C24_2 . . . . 68.6(5) ?
C16_2 C17_2 C18_2 C19_2 . . . . -57.2(5) ?
C13_2 C14_2 C19_2 C21_2 . . . . 64.3(5) ?
C15_2 C14_2 C19_2 C21_2 . . . . -171.1(3) ?
C13_2 C14_2 C19_2 C20_2 . . . . -55.2(5) ?
C15_2 C14_2 C19_2 C20_2 . . . . 69.4(5) ?
C13_2 C14_2 C19_2 C18_2 . . . . -175.5(3) ?
C15_2 C14_2 C19_2 C18_2 . . . . -50.9(5) ?
C17_2 C18_2 C19_2 C21_2 . . . . 176.7(4) ?
C24_2 C18_2 C19_2 C21_2 . . . . 51.7(5) ?
C17_2 C18_2 C19_2 C20_2 . . . . -67.4(5) ?
C24_2 C18_2 C19_2 C20_2 . . . . 167.6(4) ?
C17_2 C18_2 C19_2 C14_2 . . . . 54.2(5) ?
C24_2 C18_2 C19_2 C14_2 . . . . -70.8(5) ?
C20_2 C19_2 C21_2 C22_2 . . . . -171.1(4) ?
C14_2 C19_2 C21_2 C22_2 . . . . 67.1(5) ?
C18_2 C19_2 C21_2 C22_2 . . . . -54.1(5) ?
C19_2 C21_2 C22_2 C23_2 . . . . 55.1(5) ?
C25_2 N1_2 C23_2 C24_2 . . . . -158.6(4) ?
C25_2 N1_2 C23_2 C22_2 . . . . 77.6(6) ?
C21_2 C22_2 C23_2 N1_2 . . . . 72.6(5) ?
C21_2 C22_2 C23_2 C24_2 . . . . -51.0(5) ?
N1_2 C23_2 C24_2 C18_2 . . . . -72.1(5) ?
C22_2 C23_2 C24_2 C18_2 . . . . 52.1(5) ?
C17_2 C18_2 C24_2 C23_2 . . . . -179.6(4) ?
C19_2 C18_2 C24_2 C23_2 . . . . -53.5(5) ?
C23_2 N1_2 C25_2 O3_2 . . . . -1.8(8) ?
C23_2 N1_2 C25_2 C26_2 . . . . -179.3(4) ?
O3_2 C25_2 C26_2 C28_2 . . . . 156.4(5) ?
N1_2 C25_2 C26_2 C28_2 . . . . -26.2(7) ?
O3_2 C25_2 C26_2 C27_2 . . . . 32.8(7) ?
N1_2 C25_2 C26_2 C27_2 . . . . -149.7(5) ?
O3_2 C25_2 C26_2 C29_2 . . . . -83.3(6) ?
N1_2 C25_2 C26_2 C29_2 . . . . 94.1(5) ?
C25_2 C26_2 C27_2 C32_2 . . . . -174.2(4) ?
C28_2 C26_2 C27_2 C32_2 . . . . 58.6(5) ?
C29_2 C26_2 C27_2 C32_2 . . . . -59.1(5) ?
C25_2 C26_2 C28_2 C34_2 . . . . 179.2(4) ?
C27_2 C26_2 C28_2 C34_2 . . . . -57.9(5) ?
C29_2 C26_2 C28_2 C34_2 . . . . 59.9(5) ?
C25_2 C26_2 C29_2 C30_2 . . . . 175.9(4) ?
C28_2 C26_2 C29_2 C30_2 . . . . -59.0(5) ?
C27_2 C26_2 C29_2 C30_2 . . . . 59.6(5) ?
C26_2 C29_2 C30_2 C31_2 . . . . -60.8(5) ?
C26_2 C29_2 C30_2 C35_2 . . . . 59.4(5) ?
C35_2 C30_2 C31_2 C32_2 . . . . -58.8(5) ?
C29_2 C30_2 C31_2 C32_2 . . . . 61.3(5) ?
C30_2 C31_2 C32_2 C33_2 . . . . 58.0(6) ?
C30_2 C31_2 C32_2 C27_2 . . . . -60.8(6) ?
C26_2 C27_2 C32_2 C31_2 . . . . 60.1(6) ?
C26_2 C27_2 C32_2 C33_2 . . . . -59.5(6) ?
C31_2 C32_2 C33_2 C34_2 . . . . -58.6(6) ?
C27_2 C32_2 C33_2 C34_2 . . . . 60.3(5) ?
C32_2 C33_2 C34_2 C35_2 . . . . 59.7(5) ?
C32_2 C33_2 C34_2 C28_2 . . . . -60.7(5) ?
C26_2 C28_2 C34_2 C33_2 . . . . 59.2(5) ?
C26_2 C28_2 C34_2 C35_2 . . . . -61.3(5) ?
C31_2 C30_2 C35_2 C34_2 . . . . 60.0(5) ?
C29_2 C30_2 C35_2 C34_2 . . . . -59.6(5) ?
C33_2 C34_2 C35_2 C30_2 . . . . -60.5(5) ?
C28_2 C34_2 C35_2 C30_2 . . . . 60.4(5) ?
O1_3 C1_3 C2_3 C3_3 . . . . -178.8(4) ?
C1_3 C2_3 C3_3 C4_3 . . . . 168.3(4) ?
C2_3 C3_3 C4_3 C6_3 . . . . -177.6(4) ?
C2_3 C3_3 C4_3 C5_3 . . . . 58.7(5) ?
C3_3 C4_3 C6_3 C10_3 . . . . 174.0(3) ?
C5_3 C4_3 C6_3 C10_3 . . . . -63.4(5) ?
C3_3 C4_3 C6_3 C7_3 . . . . 52.5(5) ?
C5_3 C4_3 C6_3 C7_3 . . . . 175.2(4) ?
C4_3 C6_3 C7_3 C8_3 . . . . 153.0(4) ?
C10_3 C6_3 C7_3 C8_3 . . . . 23.1(4) ?
C6_3 C7_3 C8_3 C9_3 . . . . 4.3(4) ?
C7_3 C8_3 C9_3 C15_3 . . . . -158.6(4) ?
C7_3 C8_3 C9_3 C10_3 . . . . -30.4(4) ?
C15_3 C9_3 C10_3 C11_3 . . . . 58.8(5) ?
C8_3 C9_3 C10_3 C11_3 . . . . -72.5(4) ?
C15_3 C9_3 C10_3 C12_3 . . . . -62.0(4) ?
C8_3 C9_3 C10_3 C12_3 . . . . 166.7(3) ?
C15_3 C9_3 C10_3 C6_3 . . . . 175.8(3) ?
C8_3 C9_3 C10_3 C6_3 . . . . 44.5(4) ?
C4_3 C6_3 C10_3 C11_3 . . . . -47.8(5) ?
C7_3 C6_3 C10_3 C11_3 . . . . 78.7(4) ?
C4_3 C6_3 C10_3 C12_3 . . . . 77.4(5) ?
C7_3 C6_3 C10_3 C12_3 . . . . -156.1(3) ?
C4_3 C6_3 C10_3 C9_3 . . . . -167.3(3) ?
C7_3 C6_3 C10_3 C9_3 . . . . -40.8(4) ?
C11_3 C10_3 C12_3 O2_3 . . . . 172.8(3) ?
C9_3 C10_3 C12_3 O2_3 . . . . -64.0(4) ?
C6_3 C10_3 C12_3 O2_3 . . . . 47.5(5) ?
C11_3 C10_3 C12_3 C13_3 . . . . -66.6(4) ?
C9_3 C10_3 C12_3 C13_3 . . . . 56.6(4) ?
C6_3 C10_3 C12_3 C13_3 . . . . 168.1(3) ?
O2_3 C12_3 C13_3 C14_3 . . . . 66.9(4) ?
C10_3 C12_3 C13_3 C14_3 . . . . -54.5(5) ?
C12_3 C13_3 C14_3 C15_3 . . . . 51.9(5) ?
C12_3 C13_3 C14_3 C19_3 . . . . -179.3(4) ?
C8_3 C9_3 C15_3 C16_3 . . . . -55.7(5) ?
C10_3 C9_3 C15_3 C16_3 . . . . -179.3(3) ?
C8_3 C9_3 C15_3 C14_3 . . . . -177.1(4) ?
C10_3 C9_3 C15_3 C14_3 . . . . 59.3(4) ?
C13_3 C14_3 C15_3 C9_3 . . . . -52.0(4) ?
C19_3 C14_3 C15_3 C9_3 . . . . 178.8(3) ?
C13_3 C14_3 C15_3 C16_3 . . . . -174.4(4) ?
C19_3 C14_3 C15_3 C16_3 . . . . 56.4(4) ?
C9_3 C15_3 C16_3 C17_3 . . . . -174.2(4) ?
C14_3 C15_3 C16_3 C17_3 . . . . -53.9(5) ?
C15_3 C16_3 C17_3 C18_3 . . . . 53.4(5) ?
C16_3 C17_3 C18_3 C24_3 . . . . 72.6(5) ?
C16_3 C17_3 C18_3 C19_3 . . . . -53.6(5) ?
C24_3 C18_3 C19_3 C20_3 . . . . 167.2(4) ?
C17_3 C18_3 C19_3 C20_3 . . . . -67.9(5) ?
C24_3 C18_3 C19_3 C21_3 . . . . 50.8(5) ?
C17_3 C18_3 C19_3 C21_3 . . . . 175.7(4) ?
C24_3 C18_3 C19_3 C14_3 . . . . -70.8(5) ?
C17_3 C18_3 C19_3 C14_3 . . . . 54.1(5) ?
C13_3 C14_3 C19_3 C20_3 . . . . -63.8(5) ?
C15_3 C14_3 C19_3 C20_3 . . . . 64.7(5) ?
C13_3 C14_3 C19_3 C21_3 . . . . 55.8(5) ?
C15_3 C14_3 C19_3 C21_3 . . . . -175.7(3) ?
C13_3 C14_3 C19_3 C18_3 . . . . 175.1(4) ?
C15_3 C14_3 C19_3 C18_3 . . . . -56.4(5) ?
C20_3 C19_3 C21_3 C22_3 . . . . -175.2(4) ?
C18_3 C19_3 C21_3 C22_3 . . . . -57.2(5) ?
C14_3 C19_3 C21_3 C22_3 . . . . 62.8(5) ?
C19_3 C21_3 C22_3 C23_3 . . . . 58.6(5) ?
C25_3 N1_3 C23_3 C22_3 . . . . 156.3(4) ?
C25_3 N1_3 C23_3 C24_3 . . . . -80.8(5) ?
C21_3 C22_3 C23_3 N1_3 . . . . 73.5(5) ?
C21_3 C22_3 C23_3 C24_3 . . . . -50.6(5) ?
C17_3 C18_3 C24_3 C23_3 . . . . -175.0(4) ?
C19_3 C18_3 C24_3 C23_3 . . . . -49.2(5) ?
N1_3 C23_3 C24_3 C18_3 . . . . -74.0(5) ?
C22_3 C23_3 C24_3 C18_3 . . . . 47.7(5) ?
C23_3 N1_3 C25_3 O3_3 . . . . 8.9(7) ?
C23_3 N1_3 C25_3 C26_3 . . . . -170.1(4) ?
O3_3 C25_3 C26_3 C29_3 . . . . -62.3(5) ?
N1_3 C25_3 C26_3 C29_3 . . . . 116.7(4) ?
O3_3 C25_3 C26_3 C28_3 . . . . 177.0(4) ?
N1_3 C25_3 C26_3 C28_3 . . . . -4.0(6) ?
O3_3 C25_3 C26_3 C27_3 . . . . 54.8(5) ?
N1_3 C25_3 C26_3 C27_3 . . . . -126.2(4) ?
C25_3 C26_3 C27_3 C32_3 . . . . -175.2(4) ?
C29_3 C26_3 C27_3 C32_3 . . . . -58.7(5) ?
C28_3 C26_3 C27_3 C32_3 . . . . 58.5(5) ?
C25_3 C26_3 C28_3 C34_3 . . . . 178.8(4) ?
C29_3 C26_3 C28_3 C34_3 . . . . 58.6(5) ?
C27_3 C26_3 C28_3 C34_3 . . . . -58.6(5) ?
C25_3 C26_3 C29_3 C30_3 . . . . 176.1(4) ?
C28_3 C26_3 C29_3 C30_3 . . . . -58.8(5) ?
C27_3 C26_3 C29_3 C30_3 . . . . 58.5(5) ?
C26_3 C29_3 C30_3 C31_3 . . . . -59.8(5) ?
C26_3 C29_3 C30_3 C35_3 . . . . 59.9(5) ?
C35_3 C30_3 C31_3 C32_3 . . . . -59.5(5) ?
C29_3 C30_3 C31_3 C32_3 . . . . 60.0(5) ?
C30_3 C31_3 C32_3 C33_3 . . . . 59.7(5) ?
C30_3 C31_3 C32_3 C27_3 . . . . -60.2(5) ?
C26_3 C27_3 C32_3 C31_3 . . . . 60.0(5) ?
C26_3 C27_3 C32_3 C33_3 . . . . -60.1(5) ?
C31_3 C32_3 C33_3 C34_3 . . . . -59.1(5) ?
C27_3 C32_3 C33_3 C34_3 . . . . 60.7(5) ?
C32_3 C33_3 C34_3 C35_3 . . . . 59.9(5) ?
C32_3 C33_3 C34_3 C28_3 . . . . -61.3(5) ?
C26_3 C28_3 C34_3 C35_3 . . . . -60.7(5) ?
C26_3 C28_3 C34_3 C33_3 . . . . 60.9(5) ?
C33_3 C34_3 C35_3 C30_3 . . . . -60.1(5) ?
C28_3 C34_3 C35_3 C30_3 . . . . 61.0(5) ?
C31_3 C30_3 C35_3 C34_3 . . . . 59.5(5) ?
C29_3 C30_3 C35_3 C34_3 . . . . -60.3(5) ?
O1_4 C1_4 C2_4 C3_4 . . . . 175.0(4) ?
C1_4 C2_4 C3_4 C4_4 . . . . -175.4(4) ?
C2_4 C3_4 C4_4 C5_4 . . . . 68.6(5) ?
C2_4 C3_4 C4_4 C6_4 . . . . -168.3(4) ?
C5_4 C4_4 C6_4 C10_4 . . . . -64.2(5) ?
C3_4 C4_4 C6_4 C10_4 . . . . 173.8(3) ?
C5_4 C4_4 C6_4 C7_4 . . . . 174.9(4) ?
C3_4 C4_4 C6_4 C7_4 . . . . 53.0(5) ?
C4_4 C6_4 C7_4 C8_4 . . . . 152.5(4) ?
C10_4 C6_4 C7_4 C8_4 . . . . 23.3(4) ?
C6_4 C7_4 C8_4 C9_4 . . . . 4.5(4) ?
C7_4 C8_4 C9_4 C15_4 . . . . -159.5(4) ?
C7_4 C8_4 C9_4 C10_4 . . . . -30.9(4) ?
C15_4 C9_4 C10_4 C12_4 . . . . -59.1(4) ?
C8_4 C9_4 C10_4 C12_4 . . . . 170.5(3) ?
C15_4 C9_4 C10_4 C11_4 . . . . 59.3(5) ?
C8_4 C9_4 C10_4 C11_4 . . . . -71.1(4) ?
C15_4 C9_4 C10_4 C6_4 . . . . 175.7(3) ?
C8_4 C9_4 C10_4 C6_4 . . . . 45.3(4) ?
C4_4 C6_4 C10_4 C12_4 . . . . 75.9(5) ?
C7_4 C6_4 C10_4 C12_4 . . . . -158.3(4) ?
C4_4 C6_4 C10_4 C11_4 . . . . -49.0(5) ?
C7_4 C6_4 C10_4 C11_4 . . . . 76.8(4) ?
C4_4 C6_4 C10_4 C9_4 . . . . -167.3(4) ?
C7_4 C6_4 C10_4 C9_4 . . . . -41.6(4) ?
C11_4 C10_4 C12_4 O2_4 . . . . 168.5(3) ?
C9_4 C10_4 C12_4 O2_4 . . . . -70.4(4) ?
C6_4 C10_4 C12_4 O2_4 . . . . 42.7(5) ?
C11_4 C10_4 C12_4 C13_4 . . . . -69.4(4) ?
C9_4 C10_4 C12_4 C13_4 . . . . 51.8(4) ?
C6_4 C10_4 C12_4 C13_4 . . . . 164.9(3) ?
O2_4 C12_4 C13_4 C14_4 . . . . 70.2(4) ?
C10_4 C12_4 C13_4 C14_4 . . . . -52.7(5) ?
C12_4 C13_4 C14_4 C15_4 . . . . 53.0(5) ?
C12_4 C13_4 C14_4 C19_4 . . . . -179.9(4) ?
C8_4 C9_4 C15_4 C16_4 . . . . -51.8(5) ?
C10_4 C9_4 C15_4 C16_4 . . . . -175.2(4) ?
C8_4 C9_4 C15_4 C14_4 . . . . -175.5(3) ?
C10_4 C9_4 C15_4 C14_4 . . . . 61.2(4) ?
C13_4 C14_4 C15_4 C9_4 . . . . -54.2(4) ?
C19_4 C14_4 C15_4 C9_4 . . . . 178.1(3) ?
C13_4 C14_4 C15_4 C16_4 . . . . -178.5(3) ?
C19_4 C14_4 C15_4 C16_4 . . . . 53.8(5) ?
C9_4 C15_4 C16_4 C17_4 . . . . -174.9(4) ?
C14_4 C15_4 C16_4 C17_4 . . . . -52.9(5) ?
C15_4 C16_4 C17_4 C18_4 . . . . 54.3(5) ?
C16_4 C17_4 C18_4 C24_4 . . . . 72.1(5) ?
C16_4 C17_4 C18_4 C19_4 . . . . -55.7(5) ?
C17_4 C18_4 C19_4 C21_4 . . . . 176.8(4) ?
C24_4 C18_4 C19_4 C21_4 . . . . 50.4(5) ?
C17_4 C18_4 C19_4 C20_4 . . . . -67.0(5) ?
C24_4 C18_4 C19_4 C20_4 . . . . 166.6(4) ?
C17_4 C18_4 C19_4 C14_4 . . . . 54.7(5) ?
C24_4 C18_4 C19_4 C14_4 . . . . -71.7(5) ?
C15_4 C14_4 C19_4 C21_4 . . . . -174.0(4) ?
C13_4 C14_4 C19_4 C21_4 . . . . 60.6(5) ?
C15_4 C14_4 C19_4 C20_4 . . . . 66.0(4) ?
C13_4 C14_4 C19_4 C20_4 . . . . -59.4(5) ?
C15_4 C14_4 C19_4 C18_4 . . . . -54.3(5) ?
C13_4 C14_4 C19_4 C18_4 . . . . -179.7(4) ?
C20_4 C19_4 C21_4 C22_4 . . . . -172.2(4) ?
C18_4 C19_4 C21_4 C22_4 . . . . -55.0(5) ?
C14_4 C19_4 C21_4 C22_4 . . . . 65.6(5) ?
C19_4 C21_4 C22_4 C23_4 . . . . 58.9(5) ?
C21_4 C22_4 C23_4 N1_4 . . . . 68.2(5) ?
C21_4 C22_4 C23_4 C24_4 . . . . -54.3(5) ?
N1_4 C23_4 C24_4 C18_4 . . . . -70.9(5) ?
C22_4 C23_4 C24_4 C18_4 . . . . 51.8(5) ?
C17_4 C18_4 C24_4 C23_4 . . . . -178.4(4) ?
C19_4 C18_4 C24_4 C23_4 . . . . -51.6(5) ?
C24_4 C23_4 N1_4 C25'_4 . . . . -156.4(9) ?
C22_4 C23_4 N1_4 C25'_4 . . . . 81.5(9) ?
C24_4 C23_4 N1_4 C25_4 . . . . -167.6(9) ?
C22_4 C23_4 N1_4 C25_4 . . . . 70.3(9) ?
C23_4 N1_4 C25_4 O10_4 . . . . 6(2) ?
C23_4 N1_4 C25_4 C26_4 . . . . -177.4(7) ?
O10_4 C25_4 C26_4 C27_4 . . . . 43.6(17) ?
N1_4 C25_4 C26_4 C27_4 . . . . -133.7(11) ?
O10_4 C25_4 C26_4 C29_4 . . . . -74.0(16) ?
N1_4 C25_4 C26_4 C29_4 . . . . 108.8(12) ?
O10_4 C25_4 C26_4 C28_4 . . . . 167.4(14) ?
N1_4 C25_4 C26_4 C28_4 . . . . -9.8(14) ?
C29_4 C26_4 C27_4 C32_4 . . . . -59.9(8) ?
C25_4 C26_4 C27_4 C32_4 . . . . -176.8(8) ?
C28_4 C26_4 C27_4 C32_4 . . . . 57.4(8) ?
C27_4 C26_4 C28_4 C34_4 . . . . -57.8(8) ?
C29_4 C26_4 C28_4 C34_4 . . . . 59.7(8) ?
C25_4 C26_4 C28_4 C34_4 . . . . 178.1(8) ?
C27_4 C26_4 C29_4 C30_4 . . . . 58.7(8) ?
C25_4 C26_4 C29_4 C30_4 . . . . 177.6(6) ?
C28_4 C26_4 C29_4 C30_4 . . . . -60.1(8) ?
C26_4 C29_4 C30_4 C35_4 . . . . 59.6(9) ?
C26_4 C29_4 C30_4 C31_4 . . . . -58.4(9) ?
C35_4 C30_4 C31_4 C32_4 . . . . -61.0(8) ?
C29_4 C30_4 C31_4 C32_4 . . . . 58.1(8) ?
C26_4 C27_4 C32_4 C31_4 . . . . 60.3(8) ?
C26_4 C27_4 C32_4 C33_4 . . . . -57.8(8) ?
C30_4 C31_4 C32_4 C27_4 . . . . -58.7(8) ?
C30_4 C31_4 C32_4 C33_4 . . . . 59.4(8) ?
C27_4 C32_4 C33_4 C34_4 . . . . 60.4(9) ?
C31_4 C32_4 C33_4 C34_4 . . . . -57.8(9) ?
C32_4 C33_4 C34_4 C35_4 . . . . 57.9(9) ?
C32_4 C33_4 C34_4 C28_4 . . . . -61.3(9) ?
C26_4 C28_4 C34_4 C35_4 . . . . -59.6(8) ?
C26_4 C28_4 C34_4 C33_4 . . . . 59.5(9) ?
C29_4 C30_4 C35_4 C34_4 . . . . -58.0(9) ?
C31_4 C30_4 C35_4 C34_4 . . . . 61.0(9) ?
C33_4 C34_4 C35_4 C30_4 . . . . -60.0(9) ?
C28_4 C34_4 C35_4 C30_4 . . . . 58.3(9) ?
C23_4 N1_4 C25'_4 O10'_4 . . . . 14(2) ?
C23_4 N1_4 C25'_4 C26'_4 . . . . -172.0(7) ?
O10'_4 C25'_4 C26'_4 C29'_4 . . . . -25.6(18) ?
N1_4 C25'_4 C26'_4 C29'_4 . . . . 160.3(11) ?
O10'_4 C25'_4 C26'_4 C27'_4 . . . . 93.6(17) ?
N1_4 C25'_4 C26'_4 C27'_4 . . . . -80.5(13) ?
O10'_4 C25'_4 C26'_4 C28'_4 . . . . -143.7(16) ?
N1_4 C25'_4 C26'_4 C28'_4 . . . . 42.2(14) ?
C29'_4 C26'_4 C27'_4 C32'_4 . . . . -59.6(8) ?
C25'_4 C26'_4 C27'_4 C32'_4 . . . . -177.7(7) ?
C28'_4 C26'_4 C27'_4 C32'_4 . . . . 57.7(8) ?
C29'_4 C26'_4 C28'_4 C34'_4 . . . . 59.7(8) ?
C27'_4 C26'_4 C28'_4 C34'_4 . . . . -58.9(8) ?
C25'_4 C26'_4 C28'_4 C34'_4 . . . . 177.8(8) ?
C27'_4 C26'_4 C29'_4 C30'_4 . . . . 57.7(8) ?
C25'_4 C26'_4 C29'_4 C30'_4 . . . . 177.6(8) ?
C28'_4 C26'_4 C29'_4 C30'_4 . . . . -60.9(8) ?
C26'_4 C29'_4 C30'_4 C35'_4 . . . . 60.7(8) ?
C26'_4 C29'_4 C30'_4 C31'_4 . . . . -58.5(9) ?
C35'_4 C30'_4 C31'_4 C32'_4 . . . . -59.4(9) ?
C29'_4 C30'_4 C31'_4 C32'_4 . . . . 60.2(8) ?
C26'_4 C27'_4 C32'_4 C33'_4 . . . . -57.6(9) ?
C26'_4 C27'_4 C32'_4 C31'_4 . . . . 61.0(9) ?
C30'_4 C31'_4 C32'_4 C27'_4 . . . . -61.1(8) ?
C30'_4 C31'_4 C32'_4 C33'_4 . . . . 57.5(9) ?
C27'_4 C32'_4 C33'_4 C34'_4 . . . . 59.6(9) ?
C31'_4 C32'_4 C33'_4 C34'_4 . . . . -58.0(9) ?
C32'_4 C33'_4 C34'_4 C35'_4 . . . . 59.0(9) ?
C32'_4 C33'_4 C34'_4 C28'_4 . . . . -60.4(9) ?
C26'_4 C28'_4 C34'_4 C33'_4 . . . . 59.9(8) ?
C26'_4 C28'_4 C34'_4 C35'_4 . . . . -58.7(9) ?
C29'_4 C30'_4 C35'_4 C34'_4 . . . . -58.0(9) ?
C31'_4 C30'_4 C35'_4 C34'_4 . . . . 61.4(9) ?
C33'_4 C34'_4 C35'_4 C30'_4 . . . . -60.7(9) ?
C28'_4 C34'_4 C35'_4 C30'_4 . . . . 57.4(9) ?
